data_4317514
loop_
_publ_author_name
'Deborah Freedman'
'Thomas J. Emge'
'John G. Brennan'

_publ_section_title
;
 Chalcogen-Rich Lanthanide Clusters: Compounds with Te2-, (TeTe)2-, TePh,
 TeTePh, (TeTeTe(Ph)TeTe)5-, and [(TeTe)4TePh]9- Ligands; Single Source
 Precursors to Solid-State Lanthanide Tellurides
;
_journal_name_full 'Inorganic Chemistry'
_journal_page_first 492
_journal_page_last 500
_journal_paper_doi 10.1021/ic010981w
_journal_volume 41
_journal_year 2002
_chemical_formula_sum 'C82 H80 N14 Sm4 Te11'
_chemical_formula_weight 3266.60
_space_group_IT_number 14
_symmetry_cell_setting monoclinic
_symmetry_space_group_name_Hall '-P 2yn'
_symmetry_space_group_name_H-M 'P 1 21/n 1'
_atom_sites_solution_hydrogens geom
_atom_sites_solution_primary direct
_atom_sites_solution_secondary difmap
_audit_creation_method SHELXL-97
_cell_angle_alpha 90.00(2)
_cell_angle_beta 91.56(2)
_cell_angle_gamma 90.00(2)
_cell_formula_units_Z 4
_cell_length_a 12.191(5)
_cell_length_b 27.484(5)
_cell_length_c 28.484(5)
_cell_measurement_reflns_used 25
_cell_measurement_temperature 123(5)
_cell_measurement_theta_max 14.9
_cell_measurement_theta_min 13.5
_cell_volume 9540(5)
_computing_cell_refinement CAD4
_computing_data_collection CAD4
_computing_data_reduction 'local program'
_computing_molecular_graphics 'XPMA/ZORTEP (Zsolnai, 1997)'
_computing_structure_refinement 'SHELXL-97 (Sheldrick, 1997)'
_computing_structure_solution 'SHELXS-97 (Sheldrick, 1990)'
_diffrn_ambient_temperature 123(5)
_diffrn_measured_fraction_theta_full 0.996
_diffrn_measured_fraction_theta_max 0.996
_diffrn_measurement_device_type 'Nonius CAD4 diffractometer'
_diffrn_measurement_method '\w-\q scans'
_diffrn_radiation_monochromator graphite
_diffrn_radiation_source 'fine-focus sealed tube'
_diffrn_radiation_type MoK\a
_diffrn_radiation_wavelength 0.71073
_diffrn_reflns_av_R_equivalents 0.0764
_diffrn_reflns_av_sigmaI/netI 0.1056
_diffrn_reflns_limit_h_max 13
_diffrn_reflns_limit_h_min 0
_diffrn_reflns_limit_k_max 30
_diffrn_reflns_limit_k_min 0
_diffrn_reflns_limit_l_max 31
_diffrn_reflns_limit_l_min -31
_diffrn_reflns_number 13927
_diffrn_reflns_theta_full 22.97
_diffrn_reflns_theta_max 22.97
_diffrn_reflns_theta_min 2.06
_diffrn_standards_decay_% 2
_diffrn_standards_interval_time 60
_diffrn_standards_number 3
_exptl_absorpt_coefficient_mu 5.770
_exptl_absorpt_correction_T_max 0.5399
_exptl_absorpt_correction_T_min 0.3893
_exptl_absorpt_correction_type numerical
_exptl_absorpt_process_details SHELX-76
_exptl_crystal_colour red
_exptl_crystal_density_diffrn 2.274
_exptl_crystal_density_method 'not measured'
_exptl_crystal_description rod
_exptl_crystal_F_000 5960
_exptl_crystal_size_max 0.32
_exptl_crystal_size_mid 0.18
_exptl_crystal_size_min 0.12
_refine_diff_density_max 2.578
_refine_diff_density_min -1.763
_refine_diff_density_rms 0.326
_refine_ls_extinction_method none
_refine_ls_goodness_of_fit_ref 1.051
_refine_ls_hydrogen_treatment mixed
_refine_ls_matrix_type full
_refine_ls_number_parameters 880
_refine_ls_number_reflns 13188
_refine_ls_number_restraints 1388
_refine_ls_restrained_S_all 1.006
_refine_ls_R_factor_all 0.1335
_refine_ls_R_factor_gt 0.0661
_refine_ls_shift/su_max 0.021
_refine_ls_shift/su_mean 0.002
_refine_ls_structure_factor_coef Fsqd
_refine_ls_weighting_details 'calc w=1/[\s^2^(Fo^2^)+(0.0600P)^2^+360.0000P] where P=(Fo^2^+2Fc^2^)/3'
_refine_ls_weighting_scheme calc
_refine_ls_wR_factor_gt 0.1516
_refine_ls_wR_factor_ref 0.1650
_reflns_number_gt 8550
_reflns_number_total 13188
_reflns_threshold_expression >2sigma(I)
_cod_data_source_file ic010981w_1.cif
_cod_data_source_block sm4te11
_cod_depositor_comments
;
The following automatic conversions were performed:

'_symmetry_cell_setting' value 'Monoclinic' changed to 'monoclinic'
according to the built-in table from CIF Core dictionary named
'cif_core.dic' version 2.4.1 from 2010-06-29.

Automatic conversion script
Id: cif_fix_values 1646 2011-03-28 12:23:43Z adriana 
;
_cod_database_code 4317514

loop_
_symmetry_equiv_pos_as_xyz
'x, y, z'
'x+1/2, -y+1/2, z+1/2'
'-x, -y, -z'
'-x-1/2, y-1/2, -z-1/2'

loop_
_atom_site_label
_atom_site_type_symbol
_atom_site_fract_x
_atom_site_fract_y
_atom_site_fract_z
_atom_site_U_iso_or_equiv
_atom_site_adp_type
_atom_site_occupancy
_atom_site_symmetry_multiplicity
_atom_site_calc_flag
_atom_site_refinement_flags
_atom_site_disorder_assembly
_atom_site_disorder_group
Sm1 Sm -0.45341(8) 0.26089(4) 0.02437(3) 0.0193(2) Uani 1 1 d U . .
Sm2 Sm -0.44177(8) 0.30455(4) 0.16982(3) 0.0186(2) Uani 1 1 d U . .
Sm3 Sm -0.26762(8) 0.16721(4) 0.20068(3) 0.0189(3) Uani 1 1 d U . .
Sm4 Sm -0.27309(8) 0.13684(4) 0.05680(4) 0.0184(2) Uani 1 1 d U . .
Te1 Te -0.28933(10) 0.23564(5) 0.10680(4) 0.0189(3) Uani 1 1 d U A .
Te2 Te -0.33230(11) 0.18775(5) -0.04040(4) 0.0227(3) Uani 1 1 d U A .
Te3 Te -0.50383(11) 0.15022(5) 0.01017(5) 0.0236(3) Uani 1 1 d U A .
Te4 Te -0.53042(11) 0.35691(5) 0.07484(5) 0.0242(3) Uani 1 1 d U A .
Te5 Te -0.63158(10) 0.27107(5) 0.09974(5) 0.0234(3) Uani 1 1 d U A .
Te6 Te -0.34003(10) 0.25740(5) 0.26191(4) 0.0217(3) Uani 1 1 d U A .
Te7 Te -0.50926(11) 0.20376(5) 0.20989(5) 0.0219(3) Uani 1 1 d U A .
Te8 Te -0.16823(11) 0.08075(5) 0.14109(5) 0.0230(3) Uani 1 1 d U A .
Te9 Te -0.40709(11) 0.09574(5) 0.13689(4) 0.0222(3) Uani 1 1 d U A .
Te10 Te -0.63595(10) 0.14357(5) 0.13119(5) 0.0233(3) Uani 1 1 d U . .
C1 C -0.7139(17) 0.0872(8) 0.1711(8) 0.030(4) Uani 1 1 d U A .
C2 C -0.8208(17) 0.0715(8) 0.1563(8) 0.031(4) Uani 1 1 d U . .
H2 H -0.8613 0.0876 0.1319 0.037 Uiso 1 1 calc R A .
C3 C -0.8619(19) 0.0317(8) 0.1793(8) 0.037(4) Uani 1 1 d U A .
H3 H -0.9325 0.0200 0.1700 0.044 Uiso 1 1 calc R . .
C4 C -0.805(2) 0.0078(9) 0.2154(9) 0.046(4) Uani 1 1 d U . .
H4 H -0.8364 -0.0198 0.2299 0.055 Uiso 1 1 calc R A .
C5 C -0.706(2) 0.0238(9) 0.2295(9) 0.048(5) Uani 1 1 d U A .
H5 H -0.6695 0.0082 0.2552 0.058 Uiso 1 1 calc R . .
C6 C -0.654(2) 0.0641(9) 0.2069(9) 0.043(4) Uani 1 1 d U . .
H6 H -0.5818 0.0743 0.2159 0.051 Uiso 1 1 calc R A .
Te11 Te -0.34229(16) 0.34152(6) -0.03163(6) 0.0505(5) Uani 1 1 d U . .
C7 C -0.223(2) 0.3086(10) -0.0779(9) 0.047(4) Uani 1 1 d U . .
C8 C -0.140(2) 0.2859(10) -0.0612(10) 0.052(5) Uani 1 1 d U . .
H8 H -0.1287 0.2839 -0.0281 0.063 Uiso 1 1 calc R . .
C9 C -0.066(2) 0.2641(11) -0.0899(10) 0.059(5) Uani 1 1 d U . .
H9 H -0.0062 0.2464 -0.0764 0.071 Uiso 1 1 calc R . .
C10 C -0.077(2) 0.2674(11) -0.1381(10) 0.061(5) Uani 1 1 d U . .
H10 H -0.0205 0.2569 -0.1583 0.073 Uiso 1 1 calc R . .
C11 C -0.170(2) 0.2863(11) -0.1545(11) 0.064(5) Uani 1 1 d U . .
H11 H -0.1864 0.2849 -0.1873 0.077 Uiso 1 1 calc R . .
C12 C -0.246(2) 0.3086(11) -0.1243(10) 0.063(5) Uani 1 1 d U . .
H12 H -0.3120 0.3230 -0.1365 0.076 Uiso 1 1 calc R . .
N1 N -0.6129(16) 0.2704(7) -0.0369(6) 0.038(3) Uani 1 1 d U . .
C13 C -0.699(2) 0.2988(9) -0.0309(9) 0.046(4) Uani 1 1 d U . .
H13 H -0.7038 0.3154 -0.0017 0.055 Uiso 1 1 calc R . .
C14 C -0.785(2) 0.3064(10) -0.0642(9) 0.051(5) Uani 1 1 d U . .
H14 H -0.8432 0.3283 -0.0587 0.061 Uiso 1 1 calc R . .
C15 C -0.779(2) 0.2804(9) -0.1052(8) 0.042(4) Uani 1 1 d U . .
H15 H -0.8340 0.2845 -0.1291 0.051 Uiso 1 1 calc R . .
C16 C -0.6952(18) 0.2490(8) -0.1115(8) 0.037(4) Uani 1 1 d U . .
H16 H -0.6910 0.2302 -0.1394 0.045 Uiso 1 1 calc R . .
C17 C -0.616(2) 0.2449(9) -0.0758(8) 0.041(4) Uani 1 1 d U . .
H17 H -0.5585 0.2219 -0.0800 0.049 Uiso 1 1 calc R . .
N2A N -0.249(2) 0.3481(11) 0.1570(11) 0.032(4) Uiso 0.50 1 d PGU A 1
C18A C -0.178(3) 0.3541(11) 0.1955(8) 0.033(5) Uiso 0.50 1 d PGU A 1
H18A H -0.2039 0.3500 0.2264 0.039 Uiso 0.50 1 calc PR A 1
C19A C -0.069(2) 0.3661(12) 0.1889(9) 0.042(5) Uiso 0.50 1 d PGU A 1
H19A H -0.0200 0.3703 0.2152 0.050 Uiso 0.50 1 calc PR A 1
C20A C -0.0304(19) 0.3721(12) 0.1437(11) 0.047(7) Uiso 0.50 1 d PGU A 1
H20A H 0.0443 0.3803 0.1392 0.057 Uiso 0.50 1 calc PR A 1
C21A C -0.101(2) 0.3660(12) 0.1052(9) 0.048(9) Uiso 0.50 1 d PGU A 1
H21A H -0.0754 0.3701 0.0743 0.057 Uiso 0.50 1 calc PR A 1
C22A C -0.211(2) 0.3540(12) 0.1118(9) 0.043(7) Uiso 0.50 1 d PGU A 1
H22A H -0.2593 0.3499 0.0855 0.051 Uiso 0.50 1 calc PR A 1
N2B N -0.253(2) 0.3494(10) 0.1603(11) 0.032(4) Uiso 0.50 1 d PGU A 2
C18B C -0.164(3) 0.3339(9) 0.1876(11) 0.033(5) Uiso 0.50 1 d PGU A 2
H18B H -0.1688 0.3051 0.2058 0.039 Uiso 0.50 1 calc PR A 2
C19B C -0.067(2) 0.3604(11) 0.1881(11) 0.042(5) Uiso 0.50 1 d PGU A 2
H19B H -0.0055 0.3498 0.2067 0.050 Uiso 0.50 1 calc PR A 2
C20B C -0.059(2) 0.4026(11) 0.1614(12) 0.045(7) Uiso 0.50 1 d PGU A 2
H20B H 0.0071 0.4207 0.1618 0.054 Uiso 0.50 1 calc PR A 2
C21B C -0.149(2) 0.4181(9) 0.1341(11) 0.047(9) Uiso 0.50 1 d PGU A 2
H21B H -0.1436 0.4469 0.1159 0.056 Uiso 0.50 1 calc PR A 2
C22B C -0.246(2) 0.3916(11) 0.1336(10) 0.036(7) Uiso 0.50 1 d PGU A 2
H22B H -0.3070 0.4022 0.1150 0.043 Uiso 0.50 1 calc PR A 2
N3 N -0.6200(14) 0.3295(7) 0.2162(6) 0.030(3) Uani 1 1 d U A .
C23 C -0.6884(17) 0.3616(8) 0.1995(8) 0.036(4) Uani 1 1 d U . .
H23 H -0.6852 0.3690 0.1670 0.043 Uiso 1 1 calc R A .
C24 C -0.7637(19) 0.3851(9) 0.2247(9) 0.042(4) Uani 1 1 d U A .
H24 H -0.8074 0.4101 0.2107 0.051 Uiso 1 1 calc R . .
C25 C -0.777(2) 0.3725(9) 0.2709(9) 0.046(4) Uani 1 1 d U . .
H25 H -0.8320 0.3874 0.2888 0.055 Uiso 1 1 calc R A .
C26 C -0.7108(19) 0.3394(9) 0.2898(9) 0.042(4) Uani 1 1 d U A .
H26 H -0.7157 0.3304 0.3218 0.051 Uiso 1 1 calc R . .
C27 C -0.6347(17) 0.3182(8) 0.2611(8) 0.032(4) Uani 1 1 d U . .
H27 H -0.5890 0.2936 0.2745 0.038 Uiso 1 1 calc R A .
N4 N -0.4315(14) 0.3910(6) 0.2106(6) 0.031(3) Uani 1 1 d U A .
C28 C -0.450(2) 0.4321(9) 0.1853(9) 0.042(4) Uani 1 1 d U . .
H28 H -0.4688 0.4296 0.1529 0.050 Uiso 1 1 calc R A .
C29 C -0.441(2) 0.4789(9) 0.2060(9) 0.045(4) Uani 1 1 d U A .
H29 H -0.4504 0.5073 0.1873 0.055 Uiso 1 1 calc R . .
C30 C -0.4183(18) 0.4827(9) 0.2533(8) 0.034(4) Uani 1 1 d U . .
H30 H -0.4129 0.5136 0.2680 0.041 Uiso 1 1 calc R A .
C31 C -0.4046(18) 0.4428(8) 0.2775(8) 0.035(4) Uani 1 1 d U A .
H31 H -0.3897 0.4442 0.3104 0.042 Uiso 1 1 calc R . .
C32 C -0.4120(18) 0.3987(8) 0.2549(8) 0.033(4) Uani 1 1 d U . .
H32 H -0.4016 0.3706 0.2740 0.039 Uiso 1 1 calc R A .
N5 N -0.0804(13) 0.2136(6) 0.1968(6) 0.027(3) Uani 1 1 d U A .
C33 C -0.0131(17) 0.2051(8) 0.1591(8) 0.032(4) Uani 1 1 d U . .
H33 H -0.0428 0.1895 0.1318 0.038 Uiso 1 1 calc R A .
C34 C 0.0954(18) 0.2186(8) 0.1602(8) 0.037(4) Uani 1 1 d U A .
H34 H 0.1406 0.2112 0.1345 0.044 Uiso 1 1 calc R . .
C35 C 0.137(2) 0.2423(9) 0.1980(9) 0.042(4) Uani 1 1 d U . .
H35 H 0.2123 0.2520 0.1983 0.050 Uiso 1 1 calc R A .
C36 C 0.0755(19) 0.2527(9) 0.2356(9) 0.042(4) Uani 1 1 d U A .
H36 H 0.1055 0.2690 0.2625 0.050 Uiso 1 1 calc R . .
C37 C -0.0344(18) 0.2383(8) 0.2331(8) 0.035(4) Uani 1 1 d U . .
H37 H -0.0795 0.2464 0.2586 0.042 Uiso 1 1 calc R A .
N6 N -0.1177(14) 0.1386(7) 0.2651(6) 0.032(3) Uani 1 1 d U A .
C38 C -0.129(2) 0.1494(9) 0.3105(8) 0.044(4) Uani 1 1 d U . .
H38 H -0.1930 0.1666 0.3186 0.053 Uiso 1 1 calc R A .
C39 C -0.056(2) 0.1381(9) 0.3465(9) 0.048(4) Uani 1 1 d U A .
H39 H -0.0699 0.1461 0.3783 0.058 Uiso 1 1 calc R . .
C40 C 0.033(2) 0.1156(9) 0.3344(9) 0.048(5) Uani 1 1 d U . .
H40 H 0.0850 0.1059 0.3580 0.057 Uiso 1 1 calc R A .
C41 C 0.052(2) 0.1056(9) 0.2881(9) 0.045(4) Uani 1 1 d U A .
H41 H 0.1186 0.0897 0.2801 0.054 Uiso 1 1 calc R . .
C42 C -0.0219(19) 0.1180(8) 0.2536(9) 0.040(4) Uani 1 1 d U . .
H42 H -0.0061 0.1123 0.2216 0.047 Uiso 1 1 calc R A .
N7 N -0.3525(14) 0.1085(7) 0.2645(6) 0.032(3) Uani 1 1 d U A .
C43 C -0.319(2) 0.0614(9) 0.2636(9) 0.046(4) Uani 1 1 d U . .
H43 H -0.2788 0.0499 0.2375 0.056 Uiso 1 1 calc R A .
C44 C -0.340(2) 0.0310(11) 0.2989(10) 0.062(5) Uani 1 1 d U A .
H44 H -0.3195 -0.0022 0.2966 0.075 Uiso 1 1 calc R . .
C45 C -0.395(2) 0.0476(11) 0.3405(11) 0.069(5) Uani 1 1 d U . .
H45 H -0.4071 0.0270 0.3666 0.083 Uiso 1 1 calc R A .
C46 C -0.428(2) 0.0949(11) 0.3393(10) 0.060(5) Uani 1 1 d U A .
H46 H -0.4657 0.1081 0.3651 0.072 Uiso 1 1 calc R . .
C47 C -0.406(2) 0.1240(10) 0.3012(8) 0.046(4) Uani 1 1 d U . .
H47 H -0.4319 0.1566 0.3013 0.056 Uiso 1 1 calc R A .
N8 N -0.2703(14) 0.0579(6) 0.0085(6) 0.030(3) Uani 1 1 d U A .
C48 C -0.2205(19) 0.0565(8) -0.0327(8) 0.038(4) Uani 1 1 d U . .
H48 H -0.1727 0.0822 -0.0412 0.045 Uiso 1 1 calc R A .
C49 C -0.239(2) 0.0170(9) -0.0635(9) 0.044(4) Uani 1 1 d U A .
H49 H -0.2028 0.0154 -0.0926 0.053 Uiso 1 1 calc R . .
C50 C -0.311(2) -0.0195(9) -0.0506(9) 0.045(4) Uani 1 1 d U . .
H50 H -0.3252 -0.0464 -0.0709 0.054 Uiso 1 1 calc R A .
C51 C -0.361(2) -0.0163(9) -0.0087(9) 0.046(4) Uani 1 1 d U A .
H51 H -0.4112 -0.0405 0.0007 0.055 Uiso 1 1 calc R . .
C52 C -0.3364(19) 0.0220(8) 0.0195(8) 0.037(4) Uani 1 1 d U . .
H52 H -0.3694 0.0231 0.0493 0.044 Uiso 1 1 calc R A .
N9 N -0.0720(14) 0.1535(6) 0.0354(6) 0.027(3) Uani 1 1 d U A .
C53 C -0.0354(18) 0.1970(9) 0.0318(8) 0.035(4) Uani 1 1 d U . .
H53 H -0.0866 0.2227 0.0354 0.042 Uiso 1 1 calc R A .
C54 C 0.071(2) 0.2099(10) 0.0231(8) 0.044(4) Uani 1 1 d U A .
H54 H 0.0901 0.2430 0.0194 0.053 Uiso 1 1 calc R . .
C55 C 0.149(2) 0.1733(10) 0.0200(9) 0.046(4) Uani 1 1 d U . .
H55 H 0.2244 0.1802 0.0153 0.056 Uiso 1 1 calc R A .
C56 C 0.110(2) 0.1252(10) 0.0241(9) 0.046(4) Uani 1 1 d U A .
H56 H 0.1591 0.0986 0.0217 0.055 Uiso 1 1 calc R . .
C57 C -0.0004(18) 0.1168(9) 0.0315(8) 0.038(4) Uani 1 1 d U . .
H57 H -0.0259 0.0842 0.0339 0.046 Uiso 1 1 calc R A .
N10 N -0.506(2) 0.4209(10) 0.4049(10) 0.080(5) Uani 1 1 d U . .
C58 C -0.418(3) 0.4460(13) 0.4141(12) 0.081(6) Uani 1 1 d U . .
H58 H -0.4240 0.4782 0.4259 0.098 Uiso 1 1 calc R . .
C59 C -0.316(3) 0.4272(13) 0.4073(12) 0.081(6) Uani 1 1 d U . .
H59 H -0.2538 0.4475 0.4117 0.097 Uiso 1 1 calc R . .
C60 C -0.301(3) 0.3795(13) 0.3941(12) 0.084(6) Uani 1 1 d U . .
H60 H -0.2309 0.3655 0.3906 0.101 Uiso 1 1 calc R . .
C61 C -0.396(3) 0.3538(13) 0.3863(12) 0.083(6) Uani 1 1 d U . .
H61 H -0.3932 0.3212 0.3755 0.099 Uiso 1 1 calc R . .
C62 C -0.495(3) 0.3749(13) 0.3941(12) 0.080(6) Uani 1 1 d U . .
H62 H -0.5587 0.3553 0.3916 0.096 Uiso 1 1 calc R . .
N11 N -0.079(2) 0.3674(10) 0.3143(9) 0.073(5) Uani 1 1 d U . .
C63 C -0.006(2) 0.3667(12) 0.3497(11) 0.068(5) Uani 1 1 d U . .
H63 H 0.0245 0.3363 0.3592 0.081 Uiso 1 1 calc R . .
C64 C 0.027(3) 0.4070(12) 0.3727(11) 0.071(5) Uani 1 1 d U . .
H64 H 0.0729 0.4044 0.4002 0.085 Uiso 1 1 calc R . .
C65 C -0.004(3) 0.4502(12) 0.3572(11) 0.071(5) Uani 1 1 d U . .
H65 H 0.0241 0.4790 0.3716 0.085 Uiso 1 1 calc R . .
C66 C -0.077(3) 0.4526(13) 0.3196(11) 0.075(6) Uani 1 1 d U . .
H66 H -0.1010 0.4834 0.3081 0.090 Uiso 1 1 calc R . .
C67 C -0.114(3) 0.4112(12) 0.2992(11) 0.074(6) Uani 1 1 d U . .
H67 H -0.1663 0.4132 0.2738 0.089 Uiso 1 1 calc R . .
N12A N 0.178(3) 0.4851(16) 0.1567(13) 0.094(9) Uiso 0.52(2) 1 d PGU B 1
C68A C 0.238(4) 0.4607(12) 0.1231(17) 0.098(10) Uiso 0.52(2) 1 d PGU B 1
H68A H 0.2497 0.4267 0.1257 0.118 Uiso 0.52(2) 1 calc PR B 1
C69A C 0.280(3) 0.4863(17) 0.0856(14) 0.094(9) Uiso 0.52(2) 1 d PGU B 1
H69A H 0.3212 0.4696 0.0626 0.113 Uiso 0.52(2) 1 calc PR B 1
C70A C 0.263(4) 0.5361(17) 0.0817(13) 0.095(9) Uiso 0.52(2) 1 d PGU B 1
H70A H 0.2923 0.5536 0.0561 0.114 Uiso 0.52(2) 1 calc PR B 1
C71A C 0.204(4) 0.5604(12) 0.1154(16) 0.087(9) Uiso 0.52(2) 1 d PGU B 1
H71A H 0.1918 0.5945 0.1127 0.104 Uiso 0.52(2) 1 calc PR B 1
C72A C 0.161(3) 0.5349(16) 0.1529(14) 0.090(11) Uiso 0.52(2) 1 d PGU B 1
H72A H 0.1203 0.5515 0.1759 0.108 Uiso 0.52(2) 1 calc PR B 1
N12B N 0.175(4) 0.4556(15) 0.1335(16) 0.099(10) Uiso 0.48(2) 1 d PGU B 2
C68B C 0.283(4) 0.4713(18) 0.1368(16) 0.093(9) Uiso 0.48(2) 1 d PGU B 2
H68B H 0.3351 0.4541 0.1560 0.111 Uiso 0.48(2) 1 calc PR B 2
C69B C 0.316(3) 0.5121(19) 0.1120(19) 0.096(10) Uiso 0.48(2) 1 d PGU B 2
H69B H 0.3898 0.5229 0.1143 0.115 Uiso 0.48(2) 1 calc PR B 2
C70B C 0.240(4) 0.5373(15) 0.0839(17) 0.093(9) Uiso 0.48(2) 1 d PGU B 2
H70B H 0.2622 0.5652 0.0670 0.111 Uiso 0.48(2) 1 calc PR B 2
C71B C 0.132(4) 0.5216(18) 0.0806(16) 0.090(10) Uiso 0.48(2) 1 d PGU B 2
H71B H 0.0798 0.5388 0.0615 0.108 Uiso 0.48(2) 1 calc PR B 2
C72B C 0.099(3) 0.4807(19) 0.1054(18) 0.093(12) Uiso 0.48(2) 1 d PGU B 2
H72B H 0.0251 0.4700 0.1032 0.112 Uiso 0.48(2) 1 calc PR B 2
N13A N 0.336(3) 0.5101(17) -0.0828(14) 0.092(9) Uiso 0.528(18) 1 d PGU C 1
C73A C 0.365(4) 0.5368(13) -0.0429(17) 0.096(11) Uiso 0.528(18) 1 d PGU C 1
H73A H 0.3369 0.5688 -0.0390 0.116 Uiso 0.528(18) 1 calc PR C 1
C74A C 0.435(4) 0.5168(16) -0.0086(14) 0.096(12) Uiso 0.528(18) 1 d PGU C 1
H74A H 0.4541 0.5351 0.0186 0.115 Uiso 0.528(18) 1 calc PR C 1
C75A C 0.476(3) 0.4700(17) -0.0143(15) 0.093(12) Uiso 0.528(18) 1 d PGU C 1
H75A H 0.5231 0.4563 0.0092 0.111 Uiso 0.528(18) 1 calc PR C 1
C76A C 0.447(4) 0.4433(13) -0.0542(17) 0.091(11) Uiso 0.528(18) 1 d PGU C 1
H76A H 0.4749 0.4113 -0.0580 0.109 Uiso 0.528(18) 1 calc PR C 1
C77A C 0.377(4) 0.4633(16) -0.0884(13) 0.095(10) Uiso 0.528(18) 1 d PGU C 1
H77A H 0.3577 0.4451 -0.1157 0.114 Uiso 0.528(18) 1 calc PR C 1
N13B N 0.309(4) 0.5331(14) -0.0782(17) 0.100(10) Uiso 0.472(18) 1 d PGU C 2
C73B C 0.215(4) 0.5271(15) -0.0522(18) 0.094(12) Uiso 0.472(18) 1 d PGU C 2
H73B H 0.1691 0.5542 -0.0460 0.113 Uiso 0.472(18) 1 calc PR C 2
C74B C 0.187(3) 0.4813(19) -0.0353(16) 0.090(11) Uiso 0.472(18) 1 d PGU C 2
H74B H 0.1233 0.4772 -0.0176 0.108 Uiso 0.472(18) 1 calc PR C 2
C75B C 0.254(4) 0.4416(14) -0.0444(17) 0.094(12) Uiso 0.472(18) 1 d PGU C 2
H75B H 0.2355 0.4103 -0.0328 0.113 Uiso 0.472(18) 1 calc PR C 2
C76B C 0.348(4) 0.4476(16) -0.0703(18) 0.091(10) Uiso 0.472(18) 1 d PGU C 2
H76B H 0.3937 0.4204 -0.0765 0.109 Uiso 0.472(18) 1 calc PR C 2
C77B C 0.375(3) 0.493(2) -0.0872(17) 0.095(10) Uiso 0.472(18) 1 d PGU C 2
H77B H 0.4396 0.4974 -0.1050 0.113 Uiso 0.472(18) 1 calc PR C 2
N14A N -0.013(3) 0.3186(11) 0.0780(11) 0.070(10) Uiso 0.547(18) 1 d PGU D 1
C78A C -0.089(2) 0.3380(13) 0.0463(13) 0.067(10) Uiso 0.547(18) 1 d PGU D 1
H78A H -0.1626 0.3261 0.0454 0.081 Uiso 0.547(18) 1 calc PR D 1
C79A C -0.059(3) 0.3748(13) 0.0158(12) 0.075(9) Uiso 0.547(18) 1 d PGU D 1
H79A H -0.1114 0.3881 -0.0059 0.090 Uiso 0.547(18) 1 calc PR D 1
C80A C 0.048(3) 0.3921(12) 0.0170(12) 0.072(8) Uiso 0.547(18) 1 d PGU D 1
H80A H 0.0690 0.4172 -0.0039 0.086 Uiso 0.547(18) 1 calc PR D 1
C81A C 0.125(2) 0.3727(13) 0.0487(14) 0.074(9) Uiso 0.547(18) 1 d PGU D 1
H81A H 0.1982 0.3845 0.0495 0.089 Uiso 0.547(18) 1 calc PR D 1
C82A C 0.095(3) 0.3359(13) 0.0792(12) 0.074(11) Uiso 0.547(18) 1 d PGU D 1
H82A H 0.1470 0.3226 0.1009 0.089 Uiso 0.547(18) 1 calc PR D 1
N14B N -0.008(3) 0.3980(16) -0.0208(15) 0.076(9) Uiso 0.453(18) 1 d PGU D 2
C78B C 0.035(3) 0.4435(14) -0.0316(14) 0.073(11) Uiso 0.453(18) 1 d PGU D 2
H78B H -0.0053 0.4647 -0.0521 0.087 Uiso 0.453(18) 1 calc PR D 2
C79B C 0.135(4) 0.4579(13) -0.0123(17) 0.083(11) Uiso 0.453(18) 1 d PGU D 2
H79B H 0.1644 0.4890 -0.0197 0.100 Uiso 0.453(18) 1 calc PR D 2
C80B C 0.194(3) 0.4269(17) 0.0178(17) 0.082(12) Uiso 0.453(18) 1 d PGU D 2
H80B H 0.2626 0.4368 0.0309 0.098 Uiso 0.453(18) 1 calc PR D 2
C81B C 0.151(3) 0.3815(16) 0.0286(15) 0.075(9) Uiso 0.453(18) 1 d PGU D 2
H81B H 0.1911 0.3603 0.0491 0.090 Uiso 0.453(18) 1 calc PR D 2
C82B C 0.050(4) 0.3670(13) 0.0093(16) 0.070(8) Uiso 0.453(18) 1 d PGU D 2
H82B H 0.0215 0.3359 0.0166 0.084 Uiso 0.453(18) 1 calc PR D 2

loop_
_atom_site_aniso_label
_atom_site_aniso_U_11
_atom_site_aniso_U_22
_atom_site_aniso_U_33
_atom_site_aniso_U_23
_atom_site_aniso_U_13
_atom_site_aniso_U_12
Sm1 0.0194(6) 0.0266(6) 0.0117(5) -0.0020(5) -0.0019(4) 0.0004(5)
Sm2 0.0165(5) 0.0260(6) 0.0131(5) -0.0042(5) -0.0024(4) 0.0006(5)
Sm3 0.0169(6) 0.0284(6) 0.0115(5) -0.0020(4) -0.0017(4) 0.0003(5)
Sm4 0.0183(5) 0.0245(6) 0.0124(5) -0.0018(5) 0.0002(4) -0.0003(5)
Te1 0.0175(7) 0.0289(7) 0.0102(7) -0.0036(6) -0.0026(5) 0.0035(6)
Te2 0.0261(8) 0.0294(8) 0.0126(7) -0.0026(6) 0.0004(6) -0.0004(6)
Te3 0.0186(7) 0.0290(8) 0.0229(8) -0.0015(6) -0.0044(6) -0.0030(6)
Te4 0.0282(8) 0.0283(8) 0.0159(7) -0.0027(6) -0.0036(6) 0.0025(6)
Te5 0.0160(7) 0.0388(9) 0.0152(7) -0.0049(6) -0.0007(5) -0.0025(6)
Te6 0.0191(7) 0.0348(8) 0.0111(7) -0.0034(6) -0.0019(5) 0.0016(6)
Te7 0.0176(7) 0.0324(8) 0.0158(7) 0.0017(6) 0.0037(6) 0.0008(6)
Te8 0.0215(7) 0.0301(8) 0.0171(7) -0.0004(6) -0.0018(6) 0.0032(6)
Te9 0.0233(7) 0.0298(8) 0.0135(7) 0.0008(6) 0.0000(6) -0.0055(6)
Te10 0.0170(7) 0.0327(8) 0.0201(7) -0.0017(6) -0.0006(6) -0.0043(6)
C1 0.019(6) 0.038(7) 0.031(7) 0.003(6) 0.002(6) -0.003(6)
C2 0.021(7) 0.037(8) 0.035(8) -0.005(6) 0.008(6) -0.005(6)
C3 0.027(7) 0.042(8) 0.042(8) -0.005(7) 0.012(6) -0.002(6)
C4 0.038(8) 0.048(8) 0.053(8) 0.008(7) 0.012(7) -0.007(7)
C5 0.044(8) 0.050(8) 0.050(8) 0.017(7) -0.001(7) -0.004(7)
C6 0.033(7) 0.051(8) 0.045(8) 0.017(7) -0.004(7) -0.008(7)
Te11 0.0665(12) 0.0356(10) 0.0515(11) 0.0022(8) 0.0379(10) -0.0003(9)
C7 0.041(8) 0.059(9) 0.043(7) -0.003(7) 0.016(6) 0.001(7)
C8 0.040(8) 0.069(9) 0.050(8) -0.009(8) 0.012(7) 0.006(7)
C9 0.053(8) 0.074(9) 0.051(8) -0.013(8) 0.013(7) 0.005(7)
C10 0.059(8) 0.075(9) 0.049(8) -0.007(8) 0.014(8) 0.004(8)
C11 0.064(9) 0.079(9) 0.051(8) -0.010(8) 0.013(7) 0.010(8)
C12 0.061(8) 0.077(9) 0.052(7) -0.007(8) 0.008(7) 0.016(8)
N1 0.046(6) 0.037(7) 0.030(6) -0.004(6) -0.014(6) 0.012(5)
C13 0.051(8) 0.047(8) 0.039(8) -0.012(7) -0.017(7) 0.015(7)
C14 0.055(8) 0.055(8) 0.041(8) -0.005(7) -0.016(7) 0.014(7)
C15 0.044(8) 0.046(8) 0.036(8) -0.002(7) -0.013(7) 0.011(7)
C16 0.037(8) 0.041(8) 0.034(7) -0.004(7) -0.011(6) 0.004(7)
C17 0.041(8) 0.042(8) 0.039(7) -0.011(7) -0.009(6) 0.006(7)
N3 0.022(6) 0.038(7) 0.032(6) -0.012(6) -0.002(5) 0.000(5)
C23 0.028(7) 0.042(8) 0.038(7) -0.012(7) 0.001(6) 0.006(6)
C24 0.031(8) 0.050(8) 0.045(8) -0.015(7) 0.002(7) 0.009(7)
C25 0.038(8) 0.053(8) 0.048(8) -0.016(7) 0.008(7) 0.003(7)
C26 0.035(8) 0.049(8) 0.043(8) -0.014(7) 0.010(7) 0.000(7)
C27 0.027(7) 0.039(8) 0.031(7) -0.012(6) 0.005(6) -0.006(6)
N4 0.033(7) 0.034(5) 0.027(6) -0.012(5) 0.006(6) 0.000(6)
C28 0.052(8) 0.041(7) 0.032(7) -0.007(6) -0.005(7) -0.002(7)
C29 0.057(9) 0.040(7) 0.040(7) -0.003(7) 0.003(8) -0.001(8)
C30 0.031(8) 0.037(7) 0.034(7) -0.009(6) 0.003(7) -0.001(7)
C31 0.033(8) 0.039(7) 0.033(7) -0.012(6) -0.002(7) -0.003(7)
C32 0.035(8) 0.034(7) 0.028(7) -0.015(6) -0.005(7) 0.001(7)
N5 0.017(5) 0.040(7) 0.025(6) 0.000(5) 0.000(5) 0.002(5)
C33 0.029(7) 0.039(8) 0.028(7) 0.003(7) 0.009(6) -0.002(6)
C34 0.032(7) 0.042(8) 0.038(7) -0.004(7) 0.013(7) -0.003(7)
C35 0.033(7) 0.049(8) 0.044(8) -0.006(7) 0.009(6) -0.007(7)
C36 0.037(7) 0.047(8) 0.042(8) -0.009(7) 0.000(7) -0.007(7)
C37 0.029(7) 0.043(8) 0.034(7) -0.004(7) 0.003(6) -0.003(7)
N6 0.033(6) 0.038(7) 0.025(6) 0.004(5) -0.016(5) 0.008(5)
C38 0.049(8) 0.050(8) 0.034(7) 0.000(7) -0.006(6) 0.011(7)
C39 0.050(8) 0.054(9) 0.039(7) -0.007(7) -0.012(7) 0.006(7)
C40 0.050(8) 0.049(8) 0.043(7) -0.005(7) -0.025(7) 0.009(7)
C41 0.042(8) 0.046(8) 0.044(8) -0.005(7) -0.020(7) 0.015(7)
C42 0.038(7) 0.042(8) 0.038(7) -0.001(7) -0.015(6) 0.010(7)
N7 0.033(7) 0.048(6) 0.016(6) 0.007(5) -0.001(5) 0.005(6)
C43 0.049(8) 0.051(7) 0.039(8) 0.008(7) 0.001(7) 0.007(7)
C44 0.066(9) 0.058(8) 0.063(9) 0.017(7) 0.013(8) 0.015(8)
C45 0.077(9) 0.068(8) 0.063(8) 0.016(8) 0.023(8) 0.005(8)
C46 0.070(9) 0.067(8) 0.045(8) 0.008(7) 0.016(8) 0.003(8)
C47 0.055(8) 0.055(8) 0.030(7) 0.002(6) 0.010(7) 0.001(7)
N8 0.031(7) 0.028(6) 0.031(6) -0.003(5) 0.009(6) 0.004(5)
C48 0.039(8) 0.038(7) 0.036(7) -0.008(6) 0.007(7) 0.002(7)
C49 0.047(8) 0.045(8) 0.039(8) -0.017(7) -0.001(7) 0.001(7)
C50 0.051(8) 0.042(8) 0.041(8) -0.011(7) -0.002(7) 0.000(7)
C51 0.055(8) 0.037(8) 0.045(8) -0.012(7) 0.000(7) -0.002(7)
C52 0.046(8) 0.025(7) 0.039(8) -0.003(6) 0.006(7) 0.002(6)
N9 0.027(5) 0.034(7) 0.021(6) 0.002(6) 0.000(5) -0.001(5)
C53 0.034(7) 0.040(7) 0.031(8) 0.003(7) 0.001(7) -0.005(6)
C54 0.043(7) 0.052(8) 0.038(8) 0.000(8) 0.008(7) -0.011(6)
C55 0.035(7) 0.064(8) 0.040(8) 0.000(8) 0.006(7) -0.007(6)
C56 0.038(7) 0.058(8) 0.043(8) -0.001(8) 0.000(7) 0.005(7)
C57 0.031(7) 0.047(7) 0.038(8) 0.003(7) 0.003(7) 0.007(6)
N10 0.078(8) 0.085(9) 0.078(9) 0.003(8) 0.013(8) -0.003(8)
C58 0.088(9) 0.083(9) 0.074(10) -0.001(8) 0.009(9) -0.007(8)
C59 0.081(9) 0.089(9) 0.073(10) 0.003(9) 0.007(9) -0.011(8)
C60 0.078(9) 0.092(9) 0.082(10) 0.003(9) 0.009(9) -0.004(8)
C61 0.081(9) 0.085(9) 0.083(10) -0.005(9) 0.010(9) 0.000(7)
C62 0.073(9) 0.083(9) 0.084(10) 0.001(9) 0.009(9) -0.005(8)
N11 0.071(9) 0.084(8) 0.065(9) -0.004(8) -0.002(7) 0.002(8)
C63 0.069(9) 0.077(8) 0.057(9) 0.003(8) -0.001(8) 0.003(8)
C64 0.073(9) 0.077(9) 0.063(9) -0.001(8) -0.001(8) 0.006(8)
C65 0.075(9) 0.076(8) 0.061(9) -0.002(8) -0.005(8) 0.006(8)
C66 0.075(9) 0.080(9) 0.070(9) -0.006(8) -0.010(8) 0.005(8)
C67 0.073(9) 0.083(9) 0.065(9) -0.006(8) -0.010(8) 0.007(8)

loop_
_atom_type_symbol
_atom_type_description
_atom_type_scat_dispersion_real
_atom_type_scat_dispersion_imag
_atom_type_scat_source
C C 0.0033 0.0016 'International Tables Vol C Tables 4.2.6.8 and 6.1.1.4'
H H 0.0000 0.0000 'International Tables Vol C Tables 4.2.6.8 and 6.1.1.4'
N N 0.0061 0.0033 'International Tables Vol C Tables 4.2.6.8 and 6.1.1.4'
Te Te -0.5308 1.6751 'International Tables Vol C Tables 4.2.6.8 and 6.1.1.4'
Sm Sm -0.1638 3.4418 'International Tables Vol C Tables 4.2.6.8 and 6.1.1.4'

loop_
_geom_angle_atom_site_label_1
_geom_angle_atom_site_label_2
_geom_angle_atom_site_label_3
_geom_angle
_geom_angle_site_symmetry_1
_geom_angle_site_symmetry_3
_geom_angle_publ_flag
N1 Sm1 Te11 84.9(4) . . ?
N1 Sm1 Te5 86.0(4) . . ?
Te11 Sm1 Te5 128.40(6) . . ?
N1 Sm1 Te1 169.5(4) . . ?
Te11 Sm1 Te1 105.60(6) . . ?
Te5 Sm1 Te1 86.91(5) . . ?
N1 Sm1 Te2 91.4(4) . . ?
Te11 Sm1 Te2 86.28(5) . . ?
Te5 Sm1 Te2 144.66(5) . . ?
Te1 Sm1 Te2 89.87(5) . . ?
N1 Sm1 Te3 82.5(4) . . ?
Te11 Sm1 Te3 136.34(5) . . ?
Te5 Sm1 Te3 92.19(5) . . ?
Te1 Sm1 Te3 90.04(5) . . ?
Te2 Sm1 Te3 52.60(4) . . ?
N1 Sm1 Te4 89.8(4) . . ?
Te11 Sm1 Te4 76.95(5) . . ?
Te5 Sm1 Te4 52.32(4) . . ?
Te1 Sm1 Te4 92.05(5) . . ?
Te2 Sm1 Te4 163.02(5) . . ?
Te3 Sm1 Te4 144.23(5) . . ?
N2B Sm2 N4 66.0(8) . . ?
N2B Sm2 N3 131.1(8) . . ?
N4 Sm2 N3 65.2(5) . . ?
N2B Sm2 N2A 2.3(12) . . ?
N4 Sm2 N2A 68.1(7) . . ?
N3 Sm2 N2A 133.3(7) . . ?
N2B Sm2 Te7 134.1(7) . . ?
N4 Sm2 Te7 130.4(4) . . ?
N3 Sm2 Te7 79.7(4) . . ?
N2A Sm2 Te7 133.7(7) . . ?
N2B Sm2 Te6 87.3(7) . . ?
N4 Sm2 Te6 89.5(4) . . ?
N3 Sm2 Te6 90.1(4) . . ?
N2A Sm2 Te6 88.3(7) . . ?
Te7 Sm2 Te6 55.32(4) . . ?
N2B Sm2 Te5 134.5(7) . . ?
N4 Sm2 Te5 124.4(4) . . ?
N3 Sm2 Te5 78.1(4) . . ?
N2A Sm2 Te5 132.7(7) . . ?
Te7 Sm2 Te5 77.04(5) . . ?
Te6 Sm2 Te5 132.30(5) . . ?
N2B Sm2 Te4 88.7(7) . . ?
N4 Sm2 Te4 88.7(4) . . ?
N3 Sm2 Te4 92.4(4) . . ?
N2A Sm2 Te4 87.8(7) . . ?
Te7 Sm2 Te4 128.20(5) . . ?
Te6 Sm2 Te4 176.06(5) . . ?
Te5 Sm2 Te4 51.35(4) . . ?
N2B Sm2 Te1 72.6(7) . . ?
N4 Sm2 Te1 138.5(4) . . ?
N3 Sm2 Te1 156.3(4) . . ?
N2A Sm2 Te1 70.4(6) . . ?
Te7 Sm2 Te1 81.03(5) . . ?
Te6 Sm2 Te1 90.12(5) . . ?
Te5 Sm2 Te1 84.29(5) . . ?
Te4 Sm2 Te1 88.87(5) . . ?
N5 Sm3 N7 132.8(5) . . ?
N5 Sm3 N6 65.9(5) . . ?
N7 Sm3 N6 67.9(5) . . ?
N5 Sm3 Te7 132.1(4) . . ?
N7 Sm3 Te7 75.7(4) . . ?
N6 Sm3 Te7 131.7(4) . . ?
N5 Sm3 Te9 137.6(4) . . ?
N7 Sm3 Te9 78.6(4) . . ?
N6 Sm3 Te9 124.2(4) . . ?
Te7 Sm3 Te9 75.73(5) . . ?
N5 Sm3 Te6 84.2(4) . . ?
N7 Sm3 Te6 88.8(4) . . ?
N6 Sm3 Te6 92.8(4) . . ?
Te7 Sm3 Te6 54.98(4) . . ?
Te9 Sm3 Te6 130.71(5) . . ?
N5 Sm3 Te8 89.8(4) . . ?
N7 Sm3 Te8 94.1(4) . . ?
N6 Sm3 Te8 83.3(4) . . ?
Te7 Sm3 Te8 131.14(5) . . ?
Te9 Sm3 Te8 55.42(4) . . ?
Te6 Sm3 Te8 173.75(5) . . ?
N5 Sm3 Te1 74.7(4) . . ?
N7 Sm3 Te1 151.9(4) . . ?
N6 Sm3 Te1 140.2(4) . . ?
Te7 Sm3 Te1 80.14(4) . . ?
Te9 Sm3 Te1 81.75(4) . . ?
Te6 Sm3 Te1 89.00(4) . . ?
Te8 Sm3 Te1 90.97(4) . . ?
N8 Sm4 N9 89.8(5) . . ?
N8 Sm4 Te9 95.9(4) . . ?
N9 Sm4 Te9 140.4(4) . . ?
N8 Sm4 Te1 174.5(4) . . ?
N9 Sm4 Te1 91.5(4) . . ?
Te9 Sm4 Te1 86.46(5) . . ?
N8 Sm4 Te3 84.0(4) . . ?
N9 Sm4 Te3 137.2(4) . . ?
Te9 Sm4 Te3 82.33(5) . . ?
Te1 Sm4 Te3 91.41(5) . . ?
N8 Sm4 Te8 89.1(4) . . ?
N9 Sm4 Te8 84.1(4) . . ?
Te9 Sm4 Te8 57.03(5) . . ?
Te1 Sm4 Te8 96.36(5) . . ?
Te3 Sm4 Te8 137.83(5) . . ?
N8 Sm4 Te2 84.9(4) . . ?
N9 Sm4 Te2 84.9(4) . . ?
Te9 Sm4 Te2 134.55(5) . . ?
Te1 Sm4 Te2 89.93(5) . . ?
Te3 Sm4 Te2 52.46(4) . . ?
Te8 Sm4 Te2 167.42(5) . . ?
Sm4 Te1 Sm1 84.03(4) . . ?
Sm4 Te1 Sm2 145.08(5) . . ?
Sm1 Te1 Sm2 85.47(5) . . ?
Sm4 Te1 Sm3 82.31(4) . . ?
Sm1 Te1 Sm3 141.09(5) . . ?
Sm2 Te1 Sm3 85.29(4) . . ?
Te3 Te2 Sm1 63.73(5) . . ?
Te3 Te2 Sm4 62.51(5) . . ?
Sm1 Te2 Sm4 82.43(4) . . ?
Te2 Te3 Sm4 65.03(5) . . ?
Te2 Te3 Sm1 63.68(5) . . ?
Sm4 Te3 Sm1 83.51(5) . . ?
Te2 Te3 Te10 145.44(6) . . ?
Sm4 Te3 Te10 90.44(5) . . ?
Sm1 Te3 Te10 90.91(5) . . ?
Te5 Te4 Sm1 62.87(5) . . ?
Te5 Te4 Sm2 62.96(5) . . ?
Sm1 Te4 Sm2 84.95(4) . . ?
Te4 Te5 Sm1 64.81(5) . . ?
Te4 Te5 Sm2 65.69(5) . . ?
Sm1 Te5 Sm2 87.07(5) . . ?
Te4 Te5 Te10 154.18(6) . . ?
Sm1 Te5 Te10 95.69(5) . . ?
Sm2 Te5 Te10 98.13(5) . . ?
Te7 Te6 Sm2 61.73(4) . . ?
Te7 Te6 Sm3 61.81(5) . . ?
Sm2 Te6 Sm3 88.43(4) . . ?
Te6 Te7 Sm2 62.95(4) . . ?
Te6 Te7 Sm3 63.21(5) . . ?
Sm2 Te7 Sm3 89.78(5) . . ?
Te6 Te7 Te10 162.61(6) . . ?
Sm2 Te7 Te10 109.57(5) . . ?
Sm3 Te7 Te10 102.46(5) . . ?
Te9 Te8 Sm4 60.77(4) . . ?
Te9 Te8 Sm3 61.68(4) . . ?
Sm4 Te8 Sm3 83.49(4) . . ?
Te8 Te9 Sm4 62.19(5) . . ?
Te8 Te9 Te10 162.80(6) . . ?
Sm4 Te9 Te10 107.70(6) . . ?
Te8 Te9 Sm3 62.90(5) . . ?
Sm4 Te9 Sm3 84.77(5) . . ?
Te10 Te9 Sm3 103.79(6) . . ?
C1 Te10 Te9 94.4(6) . . ?
C1 Te10 Te7 102.5(6) . . ?
Te9 Te10 Te7 76.20(5) . . ?
C1 Te10 Te5 146.7(6) . . ?
Te9 Te10 Te5 113.99(5) . . ?
Te7 Te10 Te5 69.99(4) . . ?
C1 Te10 Te3 135.0(6) . . ?
Te9 Te10 Te3 70.58(5) . . ?
Te7 Te10 Te3 113.75(5) . . ?
Te5 Te10 Te3 73.92(4) . . ?
C6 C1 C2 123(2) . . ?
C6 C1 Te10 118.9(16) . . ?
C2 C1 Te10 118.2(16) . . ?
C3 C2 C1 116(2) . . ?
C4 C3 C2 123(2) . . ?
C5 C4 C3 120(2) . . ?
C4 C5 C6 122(2) . . ?
C1 C6 C5 117(2) . . ?
C7 Te11 Sm1 109.0(7) . . ?
C8 C7 C12 121(3) . . ?
C8 C7 Te11 121(2) . . ?
C12 C7 Te11 118(2) . . ?
C7 C8 C9 121(3) . . ?
C8 C9 C10 121(3) . . ?
C11 C10 C9 116(3) . . ?
C10 C11 C12 122(3) . . ?
C7 C12 C11 118(3) . . ?
C17 N1 C13 115(2) . . ?
C17 N1 Sm1 121.1(15) . . ?
C13 N1 Sm1 123.7(15) . . ?
N1 C13 C14 125(2) . . ?
C15 C14 C13 116(2) . . ?
C16 C15 C14 120(2) . . ?
C15 C16 C17 118(2) . . ?
N1 C17 C16 125(2) . . ?
C18A N2A C22A 120.0 . . ?
C18A N2A Sm2 118.5(15) . . ?
C22A N2A Sm2 119.8(15) . . ?
C19A C18A N2A 120.0 . . ?
C18A C19A C20A 120.0 . . ?
C21A C20A C19A 120.0 . . ?
C20A C21A C22A 120.0 . . ?
C21A C22A N2A 120.0 . . ?
C18B N2B C22B 120.0 . . ?
C18B N2B Sm2 118.3(14) . . ?
C22B N2B Sm2 121.2(14) . . ?
N2B C18B C19B 120.0 . . ?
C18B C19B C20B 120.0 . . ?
C21B C20B C19B 120.0 . . ?
C22B C21B C20B 120.0 . . ?
C21B C22B N2B 120.0 . . ?
C23 N3 C27 114.1(19) . . ?
C23 N3 Sm2 121.3(15) . . ?
C27 N3 Sm2 123.2(14) . . ?
N3 C23 C24 125(2) . . ?
C23 C24 C25 119(2) . . ?
C26 C25 C24 119(2) . . ?
C25 C26 C27 118(2) . . ?
N3 C27 C26 125(2) . . ?
C32 N4 C28 113.9(19) . . ?
C32 N4 Sm2 125.3(15) . . ?
C28 N4 Sm2 120.7(14) . . ?
N4 C28 C29 122(2) . . ?
C30 C29 C28 119(2) . . ?
C31 C30 C29 118(2) . . ?
C30 C31 C32 119(2) . . ?
N4 C32 C31 127(2) . . ?
C37 N5 C33 115.8(18) . . ?
C37 N5 Sm3 123.9(14) . . ?
C33 N5 Sm3 119.0(13) . . ?
C34 C33 N5 122(2) . . ?
C35 C34 C33 120(2) . . ?
C34 C35 C36 122(2) . . ?
C35 C36 C37 117(2) . . ?
N5 C37 C36 124(2) . . ?
C38 N6 C42 116.0(19) . . ?
C38 N6 Sm3 120.9(15) . . ?
C42 N6 Sm3 122.6(14) . . ?
N6 C38 C39 126(2) . . ?
C40 C39 C38 116(3) . . ?
C39 C40 C41 121(2) . . ?
C42 C41 C40 121(2) . . ?
N6 C42 C41 120(2) . . ?
C47 N7 C43 119(2) . . ?
C47 N7 Sm3 123.8(16) . . ?
C43 N7 Sm3 116.1(15) . . ?
C44 C43 N7 121(3) . . ?
C43 C44 C45 122(3) . . ?
C46 C45 C44 115(3) . . ?
C47 C46 C45 121(3) . . ?
N7 C47 C46 123(3) . . ?
C52 N8 C48 119(2) . . ?
C52 N8 Sm4 119.2(14) . . ?
C48 N8 Sm4 120.4(15) . . ?
N8 C48 C49 120(2) . . ?
C50 C49 C48 119(2) . . ?
C51 C50 C49 119(2) . . ?
C50 C51 C52 119(3) . . ?
N8 C52 C51 124(2) . . ?
C53 N9 C57 118(2) . . ?
C53 N9 Sm4 121.2(15) . . ?
C57 N9 Sm4 120.7(15) . . ?
N9 C53 C54 126(2) . . ?
C55 C54 C53 119(2) . . ?
C54 C55 C56 116(2) . . ?
C55 C56 C57 120(2) . . ?
N9 C57 C56 121(2) . . ?
C58 N10 C62 118(3) . . ?
N10 C58 C59 121(4) . . ?
C58 C59 C60 122(4) . . ?
C61 C60 C59 115(4) . . ?
C60 C61 C62 120(4) . . ?
N10 C62 C61 123(3) . . ?
C67 N11 C63 117(3) . . ?
C64 C63 N11 123(3) . . ?
C65 C64 C63 120(3) . . ?
C64 C65 C66 119(3) . . ?
C67 C66 C65 120(3) . . ?
N11 C67 C66 121(3) . . ?
C68A N12A C72A 120.0 . . ?
N12A C68A C69A 120.0 . . ?
C70A C69A C68A 120.0 . . ?
C69A C70A C71A 120.0 . . ?
C72A C71A C70A 120.0 . . ?
C71A C72A N12A 120.0 . . ?
C68B N12B C72B 120.0 . . ?
C69B C68B N12B 120.0 . . ?
C68B C69B C70B 120.0 . . ?
C71B C70B C69B 120.0 . . ?
C70B C71B C72B 120.0 . . ?
C71B C72B N12B 120.0 . . ?
C73A N13A C77A 120.0 . . ?
N13A C73A C74A 120.0 . . ?
C75A C74A C73A 120.0 . . ?
C76A C75A C74A 120.0 . . ?
C75A C76A C77A 120.0 . . ?
C76A C77A N13A 120.0 . . ?
C73B N13B C77B 120.0 . . ?
C74B C73B N13B 120.0 . . ?
C73B C74B C75B 120.0 . . ?
C76B C75B C74B 120.0 . . ?
C75B C76B C77B 120.0 . . ?
C76B C77B N13B 120.0 . . ?
C78A N14A C82A 120.0 . . ?
C79A C78A N14A 120.0 . . ?
C78A C79A C80A 120.0 . . ?
C79A C80A C81A 120.0 . . ?
C82A C81A C80A 120.0 . . ?
C81A C82A N14A 120.0 . . ?
C78B N14B C82B 120.0 . . ?
N14B C78B C79B 120.0 . . ?
C78B C79B C80B 120.0 . . ?
C79B C80B C81B 120.0 . . ?
C82B C81B C80B 120.0 . . ?
C81B C82B N14B 120.0 . . ?

loop_
_geom_bond_atom_site_label_1
_geom_bond_atom_site_label_2
_geom_bond_distance
_geom_bond_site_symmetry_2
_geom_bond_publ_flag
Sm1 N1 2.591(17) . ?
Sm1 Te11 3.067(2) . ?
Sm1 Te5 3.1079(19) . ?
Sm1 Te1 3.1208(18) . ?
Sm1 Te2 3.1261(18) . ?
Sm1 Te3 3.1274(18) . ?
Sm1 Te4 3.1599(18) . ?
Sm2 N2B 2.63(2) . ?
Sm2 N4 2.647(17) . ?
Sm2 N3 2.663(17) . ?
Sm2 N2A 2.67(2) . ?
Sm2 Te7 3.1150(18) . ?
Sm2 Te6 3.1498(18) . ?
Sm2 Te5 3.1517(18) . ?
Sm2 Te4 3.2248(18) . ?
Sm2 Te1 3.2316(18) . ?
Sm3 N5 2.620(17) . ?
Sm3 N7 2.662(18) . ?
Sm3 N6 2.673(16) . ?
Sm3 Te7 3.130(2) . ?
Sm3 Te9 3.1436(18) . ?
Sm3 Te6 3.1702(18) . ?
Sm3 Te8 3.1792(19) . ?
Sm3 Te1 3.2740(18) . ?
Sm4 N8 2.571(17) . ?
Sm4 N9 2.583(17) . ?
Sm4 Te9 3.0583(18) . ?
Sm4 Te1 3.0753(18) . ?
Sm4 Te3 3.100(2) . ?
Sm4 Te8 3.0998(18) . ?
Sm4 Te2 3.1678(18) . ?
Te2 Te3 2.771(2) . ?
Te3 Te10 3.849(2) . ?
Te4 Te5 2.764(2) . ?
Te5 Te10 3.617(2) . ?
Te6 Te7 2.909(2) . ?
Te7 Te10 3.156(2) . ?
Te8 Te9 2.940(2) . ?
Te9 Te10 3.085(2) . ?
Te10 C1 2.16(2) . ?
C1 C6 1.39(3) . ?
C1 C2 1.43(3) . ?
C2 C3 1.38(3) . ?
C3 C4 1.39(3) . ?
C4 C5 1.33(3) . ?
C5 C6 1.44(3) . ?
Te11 C7 2.19(2) . ?
C7 C8 1.27(3) . ?
C7 C12 1.35(4) . ?
C8 C9 1.37(3) . ?
C9 C10 1.38(4) . ?
C10 C11 1.32(4) . ?
C11 C12 1.42(4) . ?
N1 C17 1.31(3) . ?
N1 C13 1.33(3) . ?
C13 C14 1.41(3) . ?
C14 C15 1.37(3) . ?
C15 C16 1.35(3) . ?
C16 C17 1.39(3) . ?
N2A C18A 1.3900 . ?
N2A C22A 1.3900 . ?
C18A C19A 1.3900 . ?
C19A C20A 1.3900 . ?
C20A C21A 1.3900 . ?
C21A C22A 1.3900 . ?
N2B C18B 1.3900 . ?
N2B C22B 1.3900 . ?
C18B C19B 1.3900 . ?
C19B C20B 1.3900 . ?
C20B C21B 1.3900 . ?
C21B C22B 1.3900 . ?
N3 C23 1.29(3) . ?
N3 C27 1.34(3) . ?
C23 C24 1.35(3) . ?
C24 C25 1.37(3) . ?
C25 C26 1.32(3) . ?
C26 C27 1.38(3) . ?
N4 C32 1.30(3) . ?
N4 C28 1.35(3) . ?
C28 C29 1.41(3) . ?
C29 C30 1.37(3) . ?
C30 C31 1.30(3) . ?
C31 C32 1.37(3) . ?
N5 C37 1.35(3) . ?
N5 C33 1.39(3) . ?
C33 C34 1.37(3) . ?
C34 C35 1.35(3) . ?
C35 C36 1.36(3) . ?
C36 C37 1.40(3) . ?
N6 C38 1.34(3) . ?
N6 C42 1.35(3) . ?
C38 C39 1.37(3) . ?
C39 C40 1.30(3) . ?
C40 C41 1.37(3) . ?
C41 C42 1.36(3) . ?
N7 C47 1.32(3) . ?
N7 C43 1.36(3) . ?
C43 C44 1.34(4) . ?
C44 C45 1.45(4) . ?
C45 C46 1.36(4) . ?
C46 C47 1.38(3) . ?
N8 C52 1.32(3) . ?
N8 C48 1.34(3) . ?
C48 C49 1.41(3) . ?
C49 C50 1.39(3) . ?
C50 C51 1.36(3) . ?
C51 C52 1.35(3) . ?
N9 C53 1.28(3) . ?
N9 C57 1.34(3) . ?
C53 C54 1.37(3) . ?
C54 C55 1.39(3) . ?
C55 C56 1.41(3) . ?
C56 C57 1.39(3) . ?
N10 C58 1.30(4) . ?
N10 C62 1.31(4) . ?
C58 C59 1.36(4) . ?
C59 C60 1.38(4) . ?
C60 C61 1.37(4) . ?
C61 C62 1.36(4) . ?
N11 C67 1.34(4) . ?
N11 C63 1.33(4) . ?
C63 C64 1.34(4) . ?
C64 C65 1.32(4) . ?
C65 C66 1.38(4) . ?
C66 C67 1.35(4) . ?
N12A C68A 1.3900 . ?
N12A C72A 1.3900 . ?
C68A C69A 1.3900 . ?
C69A C70A 1.3900 . ?
C70A C71A 1.3900 . ?
C71A C72A 1.3900 . ?
N12B C68B 1.3900 . ?
N12B C72B 1.3900 . ?
C68B C69B 1.3900 . ?
C69B C70B 1.3900 . ?
C70B C71B 1.3900 . ?
C71B C72B 1.3900 . ?
N13A C73A 1.3900 . ?
N13A C77A 1.3900 . ?
C73A C74A 1.3900 . ?
C74A C75A 1.3900 . ?
C75A C76A 1.3900 . ?
C76A C77A 1.3900 . ?
N13B C73B 1.3900 . ?
N13B C77B 1.3900 . ?
C73B C74B 1.3900 . ?
C74B C75B 1.3900 . ?
C75B C76B 1.3900 . ?
C76B C77B 1.3900 . ?
N14A C78A 1.3900 . ?
N14A C82A 1.3900 . ?
C78A C79A 1.3900 . ?
C79A C80A 1.3900 . ?
C80A C81A 1.3900 . ?
C81A C82A 1.3900 . ?
N14B C78B 1.3900 . ?
N14B C82B 1.3900 . ?
C78B C79B 1.3900 . ?
C79B C80B 1.3900 . ?
C80B C81B 1.3900 . ?
C81B C82B 1.3900 . ?

loop_
_geom_torsion_atom_site_label_1
_geom_torsion_atom_site_label_2
_geom_torsion_atom_site_label_3
_geom_torsion_atom_site_label_4
_geom_torsion
_geom_torsion_site_symmetry_1
_geom_torsion_site_symmetry_2
_geom_torsion_site_symmetry_3
_geom_torsion_site_symmetry_4
_geom_torsion_publ_flag
N8 Sm4 Te1 Sm1 8(4) . . . . ?
N9 Sm4 Te1 Sm1 112.4(4) . . . . ?
Te9 Sm4 Te1 Sm1 -107.14(5) . . . . ?
Te3 Sm4 Te1 Sm1 -24.92(4) . . . . ?
Te8 Sm4 Te1 Sm1 -163.39(4) . . . . ?
Te2 Sm4 Te1 Sm1 27.52(4) . . . . ?
N8 Sm4 Te1 Sm2 81(4) . . . . ?
N9 Sm4 Te1 Sm2 -174.4(4) . . . . ?
Te9 Sm4 Te1 Sm2 -33.91(9) . . . . ?
Te3 Sm4 Te1 Sm2 48.31(9) . . . . ?
Te8 Sm4 Te1 Sm2 -90.16(9) . . . . ?
Te2 Sm4 Te1 Sm2 100.75(9) . . . . ?
N8 Sm4 Te1 Sm3 152(4) . . . . ?
N9 Sm4 Te1 Sm3 -104.1(4) . . . . ?
Te9 Sm4 Te1 Sm3 36.34(4) . . . . ?
Te3 Sm4 Te1 Sm3 118.56(5) . . . . ?
Te8 Sm4 Te1 Sm3 -19.92(4) . . . . ?
Te2 Sm4 Te1 Sm3 171.00(4) . . . . ?
N1 Sm1 Te1 Sm4 69(2) . . . . ?
Te11 Sm1 Te1 Sm4 -114.03(5) . . . . ?
Te5 Sm1 Te1 Sm4 116.87(5) . . . . ?
Te2 Sm1 Te1 Sm4 -27.92(4) . . . . ?
Te3 Sm1 Te1 Sm4 24.67(4) . . . . ?
Te4 Sm1 Te1 Sm4 168.95(4) . . . . ?
N1 Sm1 Te1 Sm2 -77(2) . . . . ?
Te11 Sm1 Te1 Sm2 99.32(5) . . . . ?
Te5 Sm1 Te1 Sm2 -29.78(4) . . . . ?
Te2 Sm1 Te1 Sm2 -174.57(4) . . . . ?
Te3 Sm1 Te1 Sm2 -121.98(5) . . . . ?
Te4 Sm1 Te1 Sm2 22.30(4) . . . . ?
N1 Sm1 Te1 Sm3 -1(2) . . . . ?
Te11 Sm1 Te1 Sm3 176.08(7) . . . . ?
Te5 Sm1 Te1 Sm3 46.98(8) . . . . ?
Te2 Sm1 Te1 Sm3 -97.81(8) . . . . ?
Te3 Sm1 Te1 Sm3 -45.22(8) . . . . ?
Te4 Sm1 Te1 Sm3 99.06(8) . . . . ?
N2B Sm2 Te1 Sm4 176.3(7) . . . . ?
N4 Sm2 Te1 Sm4 178.6(6) . . . . ?
N3 Sm2 Te1 Sm4 -1.3(10) . . . . ?
N2A Sm2 Te1 Sm4 177.3(7) . . . . ?
Te7 Sm2 Te1 Sm4 34.38(9) . . . . ?
Te6 Sm2 Te1 Sm4 89.19(9) . . . . ?
Te5 Sm2 Te1 Sm4 -43.36(9) . . . . ?
Te4 Sm2 Te1 Sm4 -94.62(9) . . . . ?
N2B Sm2 Te1 Sm1 -110.9(7) . . . . ?
N4 Sm2 Te1 Sm1 -108.6(6) . . . . ?
N3 Sm2 Te1 Sm1 71.5(10) . . . . ?
N2A Sm2 Te1 Sm1 -109.9(7) . . . . ?
Te7 Sm2 Te1 Sm1 107.18(5) . . . . ?
Te6 Sm2 Te1 Sm1 161.98(4) . . . . ?
Te5 Sm2 Te1 Sm1 29.44(4) . . . . ?
Te4 Sm2 Te1 Sm1 -21.82(4) . . . . ?
N2B Sm2 Te1 Sm3 107.0(7) . . . . ?
N4 Sm2 Te1 Sm3 109.2(6) . . . . ?
N3 Sm2 Te1 Sm3 -70.7(10) . . . . ?
N2A Sm2 Te1 Sm3 108.0(7) . . . . ?
Te7 Sm2 Te1 Sm3 -34.98(4) . . . . ?
Te6 Sm2 Te1 Sm3 19.82(4) . . . . ?
Te5 Sm2 Te1 Sm3 -112.72(5) . . . . ?
Te4 Sm2 Te1 Sm3 -163.98(4) . . . . ?
N5 Sm3 Te1 Sm4 108.8(4) . . . . ?
N7 Sm3 Te1 Sm4 -81.4(9) . . . . ?
N6 Sm3 Te1 Sm4 99.9(6) . . . . ?
Te7 Sm3 Te1 Sm4 -112.39(5) . . . . ?
Te9 Sm3 Te1 Sm4 -35.55(4) . . . . ?
Te6 Sm3 Te1 Sm4 -166.97(4) . . . . ?
Te8 Sm3 Te1 Sm4 19.28(4) . . . . ?
N5 Sm3 Te1 Sm1 179.3(4) . . . . ?
N7 Sm3 Te1 Sm1 -10.9(9) . . . . ?
N6 Sm3 Te1 Sm1 170.4(6) . . . . ?
Te7 Sm3 Te1 Sm1 -41.93(8) . . . . ?
Te9 Sm3 Te1 Sm1 34.92(8) . . . . ?
Te6 Sm3 Te1 Sm1 -96.51(8) . . . . ?
Te8 Sm3 Te1 Sm1 89.74(8) . . . . ?
N5 Sm3 Te1 Sm2 -103.9(4) . . . . ?
N7 Sm3 Te1 Sm2 65.9(9) . . . . ?
N6 Sm3 Te1 Sm2 -112.8(6) . . . . ?
Te7 Sm3 Te1 Sm2 34.89(4) . . . . ?
Te9 Sm3 Te1 Sm2 111.73(5) . . . . ?
Te6 Sm3 Te1 Sm2 -19.69(4) . . . . ?
Te8 Sm3 Te1 Sm2 166.56(4) . . . . ?
N1 Sm1 Te2 Te3 -79.4(4) . . . . ?
Te11 Sm1 Te2 Te3 -164.21(6) . . . . ?
Te5 Sm1 Te2 Te3 5.70(9) . . . . ?
Te1 Sm1 Te2 Te3 90.16(5) . . . . ?
Te4 Sm1 Te2 Te3 -173.24(16) . . . . ?
N1 Sm1 Te2 Sm4 -142.4(4) . . . . ?
Te11 Sm1 Te2 Sm4 132.77(6) . . . . ?
Te5 Sm1 Te2 Sm4 -57.32(9) . . . . ?
Te1 Sm1 Te2 Sm4 27.14(4) . . . . ?
Te3 Sm1 Te2 Sm4 -63.02(5) . . . . ?
Te4 Sm1 Te2 Sm4 123.74(16) . . . . ?
N8 Sm4 Te2 Te3 86.4(4) . . . . ?
N9 Sm4 Te2 Te3 176.6(4) . . . . ?
Te9 Sm4 Te2 Te3 -6.88(7) . . . . ?
Te1 Sm4 Te2 Te3 -91.83(5) . . . . ?
Te8 Sm4 Te2 Te3 148.0(2) . . . . ?
N8 Sm4 Te2 Sm1 150.6(4) . . . . ?
N9 Sm4 Te2 Sm1 -119.1(4) . . . . ?
Te9 Sm4 Te2 Sm1 57.38(7) . . . . ?
Te1 Sm4 Te2 Sm1 -27.57(4) . . . . ?
Te3 Sm4 Te2 Sm1 64.26(5) . . . . ?
Te8 Sm4 Te2 Sm1 -147.8(2) . . . . ?
Sm1 Te2 Te3 Sm4 -95.24(4) . . . . ?
Sm4 Te2 Te3 Sm1 95.24(4) . . . . ?
Sm1 Te2 Te3 Te10 -46.61(10) . . . . ?
Sm4 Te2 Te3 Te10 48.63(9) . . . . ?
N8 Sm4 Te3 Te2 -88.2(4) . . . . ?
N9 Sm4 Te3 Te2 -5.0(6) . . . . ?
Te9 Sm4 Te3 Te2 175.06(5) . . . . ?
Te1 Sm4 Te3 Te2 88.82(5) . . . . ?
Te8 Sm4 Te3 Te2 -170.10(8) . . . . ?
N8 Sm4 Te3 Sm1 -152.1(4) . . . . ?
N9 Sm4 Te3 Sm1 -68.9(6) . . . . ?
Te9 Sm4 Te3 Sm1 111.12(5) . . . . ?
Te1 Sm4 Te3 Sm1 24.89(4) . . . . ?
Te8 Sm4 Te3 Sm1 125.96(7) . . . . ?
Te2 Sm4 Te3 Sm1 -63.94(5) . . . . ?
N8 Sm4 Te3 Te10 117.0(4) . . . . ?
N9 Sm4 Te3 Te10 -159.8(6) . . . . ?
Te9 Sm4 Te3 Te10 20.26(4) . . . . ?
Te1 Sm4 Te3 Te10 -65.98(5) . . . . ?
Te8 Sm4 Te3 Te10 35.10(8) . . . . ?
Te2 Sm4 Te3 Te10 -154.80(5) . . . . ?
N1 Sm1 Te3 Te2 97.6(4) . . . . ?
Te11 Sm1 Te3 Te2 23.16(8) . . . . ?
Te5 Sm1 Te3 Te2 -176.71(5) . . . . ?
Te1 Sm1 Te3 Te2 -89.80(5) . . . . ?
Te4 Sm1 Te3 Te2 176.63(8) . . . . ?
N1 Sm1 Te3 Sm4 162.9(4) . . . . ?
Te11 Sm1 Te3 Sm4 88.48(8) . . . . ?
Te5 Sm1 Te3 Sm4 -111.40(5) . . . . ?
Te1 Sm1 Te3 Sm4 -24.49(4) . . . . ?
Te2 Sm1 Te3 Sm4 65.31(5) . . . . ?
Te4 Sm1 Te3 Sm4 -118.06(8) . . . . ?
N1 Sm1 Te3 Te10 -106.7(4) . . . . ?
Te11 Sm1 Te3 Te10 178.81(7) . . . . ?
Te5 Sm1 Te3 Te10 -21.06(4) . . . . ?
Te1 Sm1 Te3 Te10 65.85(5) . . . . ?
Te2 Sm1 Te3 Te10 155.65(5) . . . . ?
Te4 Sm1 Te3 Te10 -27.72(9) . . . . ?
N1 Sm1 Te4 Te5 85.2(4) . . . . ?
Te11 Sm1 Te4 Te5 169.97(6) . . . . ?
Te1 Sm1 Te4 Te5 -84.50(5) . . . . ?
Te2 Sm1 Te4 Te5 179.23(16) . . . . ?
Te3 Sm1 Te4 Te5 8.42(8) . . . . ?
N1 Sm1 Te4 Sm2 147.3(4) . . . . ?
Te11 Sm1 Te4 Sm2 -127.91(6) . . . . ?
Te5 Sm1 Te4 Sm2 62.13(5) . . . . ?
Te1 Sm1 Te4 Sm2 -22.37(4) . . . . ?
Te2 Sm1 Te4 Sm2 -118.65(16) . . . . ?
Te3 Sm1 Te4 Sm2 70.55(9) . . . . ?
N2B Sm2 Te4 Te5 156.2(7) . . . . ?
N4 Sm2 Te4 Te5 -137.8(4) . . . . ?
N3 Sm2 Te4 Te5 -72.7(4) . . . . ?
N2A Sm2 Te4 Te5 154.0(6) . . . . ?
Te7 Sm2 Te4 Te5 5.96(6) . . . . ?
Te6 Sm2 Te4 Te5 158.7(7) . . . . ?
Te1 Sm2 Te4 Te5 83.60(5) . . . . ?
N2B Sm2 Te4 Sm1 94.1(7) . . . . ?
N4 Sm2 Te4 Sm1 160.1(4) . . . . ?
N3 Sm2 Te4 Sm1 -134.8(4) . . . . ?
N2A Sm2 Te4 Sm1 92.0(6) . . . . ?
Te7 Sm2 Te4 Sm1 -56.08(7) . . . . ?
Te6 Sm2 Te4 Sm1 96.7(7) . . . . ?
Te5 Sm2 Te4 Sm1 -62.04(5) . . . . ?
Te1 Sm2 Te4 Sm1 21.56(4) . . . . ?
Sm2 Te4 Te5 Sm1 -98.65(5) . . . . ?
Sm1 Te4 Te5 Sm2 98.65(5) . . . . ?
Sm1 Te4 Te5 Te10 43.90(12) . . . . ?
Sm2 Te4 Te5 Te10 -54.75(13) . . . . ?
N1 Sm1 Te5 Te4 -92.8(4) . . . . ?
Te11 Sm1 Te5 Te4 -12.51(7) . . . . ?
Te1 Sm1 Te5 Te4 94.99(5) . . . . ?
Te2 Sm1 Te5 Te4 -179.61(8) . . . . ?
Te3 Sm1 Te5 Te4 -175.08(5) . . . . ?
N1 Sm1 Te5 Sm2 -157.2(4) . . . . ?
Te11 Sm1 Te5 Sm2 -76.95(8) . . . . ?
Te1 Sm1 Te5 Sm2 30.55(4) . . . . ?
Te2 Sm1 Te5 Sm2 115.95(8) . . . . ?
Te3 Sm1 Te5 Sm2 120.48(5) . . . . ?
Te4 Sm1 Te5 Sm2 -64.44(5) . . . . ?
N1 Sm1 Te5 Te10 104.9(4) . . . . ?
Te11 Sm1 Te5 Te10 -174.84(6) . . . . ?
Te1 Sm1 Te5 Te10 -67.34(5) . . . . ?
Te2 Sm1 Te5 Te10 18.06(9) . . . . ?
Te3 Sm1 Te5 Te10 22.59(4) . . . . ?
Te4 Sm1 Te5 Te10 -162.33(5) . . . . ?
N2B Sm2 Te5 Te4 -34.5(9) . . . . ?
N4 Sm2 Te5 Te4 54.4(5) . . . . ?
N3 Sm2 Te5 Te4 102.8(4) . . . . ?
N2A Sm2 Te5 Te4 -36.5(9) . . . . ?
Te7 Sm2 Te5 Te4 -175.20(5) . . . . ?
Te6 Sm2 Te5 Te4 -178.07(7) . . . . ?
Te1 Sm2 Te5 Te4 -93.12(5) . . . . ?
N2B Sm2 Te5 Sm1 29.1(9) . . . . ?
N4 Sm2 Te5 Sm1 118.0(5) . . . . ?
N3 Sm2 Te5 Sm1 166.4(4) . . . . ?
N2A Sm2 Te5 Sm1 27.1(9) . . . . ?
Te7 Sm2 Te5 Sm1 -111.59(5) . . . . ?
Te6 Sm2 Te5 Sm1 -114.47(6) . . . . ?
Te4 Sm2 Te5 Sm1 63.61(5) . . . . ?
Te1 Sm2 Te5 Sm1 -29.51(4) . . . . ?
N2B Sm2 Te5 Te10 124.5(9) . . . . ?
N4 Sm2 Te5 Te10 -146.6(5) . . . . ?
N3 Sm2 Te5 Te10 -98.2(4) . . . . ?
N2A Sm2 Te5 Te10 122.4(9) . . . . ?
Te7 Sm2 Te5 Te10 -16.26(4) . . . . ?
Te6 Sm2 Te5 Te10 -19.13(7) . . . . ?
Te4 Sm2 Te5 Te10 158.94(6) . . . . ?
Te1 Sm2 Te5 Te10 65.82(5) . . . . ?
N2B Sm2 Te6 Te7 -151.5(7) . . . . ?
N4 Sm2 Te6 Te7 142.5(4) . . . . ?
N3 Sm2 Te6 Te7 77.3(4) . . . . ?
N2A Sm2 Te6 Te7 -149.4(6) . . . . ?
Te5 Sm2 Te6 Te7 3.41(7) . . . . ?
Te4 Sm2 Te6 Te7 -154.1(7) . . . . ?
Te1 Sm2 Te6 Te7 -78.98(5) . . . . ?
N2B Sm2 Te6 Sm3 -93.0(7) . . . . ?
N4 Sm2 Te6 Sm3 -158.9(4) . . . . ?
N3 Sm2 Te6 Sm3 135.9(4) . . . . ?
N2A Sm2 Te6 Sm3 -90.8(6) . . . . ?
Te7 Sm2 Te6 Sm3 58.54(5) . . . . ?
Te5 Sm2 Te6 Sm3 61.95(7) . . . . ?
Te4 Sm2 Te6 Sm3 -95.5(7) . . . . ?
Te1 Sm2 Te6 Sm3 -20.44(4) . . . . ?
N5 Sm3 Te6 Te7 153.4(4) . . . . ?
N7 Sm3 Te6 Te7 -73.3(4) . . . . ?
N6 Sm3 Te6 Te7 -141.1(4) . . . . ?
Te9 Sm3 Te6 Te7 0.43(7) . . . . ?
Te8 Sm3 Te6 Te7 168.4(5) . . . . ?
Te1 Sm3 Te6 Te7 78.64(5) . . . . ?
N5 Sm3 Te6 Sm2 94.9(4) . . . . ?
N7 Sm3 Te6 Sm2 -131.8(4) . . . . ?
N6 Sm3 Te6 Sm2 160.4(4) . . . . ?
Te7 Sm3 Te6 Sm2 -58.47(4) . . . . ?
Te9 Sm3 Te6 Sm2 -58.05(7) . . . . ?
Te8 Sm3 Te6 Sm2 110.0(5) . . . . ?
Te1 Sm3 Te6 Sm2 20.16(4) . . . . ?
Sm3 Te6 Te7 Sm2 -104.66(5) . . . . ?
Sm2 Te6 Te7 Sm3 104.66(5) . . . . ?
Sm2 Te6 Te7 Te10 68.1(2) . . . . ?
Sm3 Te6 Te7 Te10 -36.5(2) . . . . ?
N2B Sm2 Te7 Te6 41.5(10) . . . . ?
N4 Sm2 Te7 Te6 -53.0(5) . . . . ?
N3 Sm2 Te7 Te6 -97.4(4) . . . . ?
N2A Sm2 Te7 Te6 44.7(9) . . . . ?
Te5 Sm2 Te7 Te6 -177.41(5) . . . . ?
Te4 Sm2 Te7 Te6 177.81(6) . . . . ?
Te1 Sm2 Te7 Te6 96.42(5) . . . . ?
N2B Sm2 Te7 Sm3 -18.2(10) . . . . ?
N4 Sm2 Te7 Sm3 -112.7(5) . . . . ?
N3 Sm2 Te7 Sm3 -157.1(4) . . . . ?
N2A Sm2 Te7 Sm3 -15.0(9) . . . . ?
Te6 Sm2 Te7 Sm3 -59.73(5) . . . . ?
Te5 Sm2 Te7 Sm3 122.86(5) . . . . ?
Te4 Sm2 Te7 Sm3 118.09(6) . . . . ?
Te1 Sm2 Te7 Sm3 36.70(4) . . . . ?
N2B Sm2 Te7 Te10 -121.3(10) . . . . ?
N4 Sm2 Te7 Te10 144.1(5) . . . . ?
N3 Sm2 Te7 Te10 99.8(4) . . . . ?
N2A Sm2 Te7 Te10 -118.2(9) . . . . ?
Te6 Sm2 Te7 Te10 -162.88(6) . . . . ?
Te5 Sm2 Te7 Te10 19.70(5) . . . . ?
Te4 Sm2 Te7 Te10 14.93(8) . . . . ?
Te1 Sm2 Te7 Te10 -66.46(6) . . . . ?
N5 Sm3 Te7 Te6 -36.9(5) . . . . ?
N7 Sm3 Te7 Te6 98.8(4) . . . . ?
N6 Sm3 Te7 Te6 57.0(5) . . . . ?
Te9 Sm3 Te7 Te6 -179.67(5) . . . . ?
Te8 Sm3 Te7 Te6 -178.34(7) . . . . ?
Te1 Sm3 Te7 Te6 -95.75(5) . . . . ?
N5 Sm3 Te7 Sm2 22.6(5) . . . . ?
N7 Sm3 Te7 Sm2 158.3(4) . . . . ?
N6 Sm3 Te7 Sm2 116.5(5) . . . . ?
Te9 Sm3 Te7 Sm2 -120.17(5) . . . . ?
Te6 Sm3 Te7 Sm2 59.50(4) . . . . ?
Te8 Sm3 Te7 Sm2 -118.84(6) . . . . ?
Te1 Sm3 Te7 Sm2 -36.26(4) . . . . ?
N5 Sm3 Te7 Te10 132.6(5) . . . . ?
N7 Sm3 Te7 Te10 -91.7(4) . . . . ?
N6 Sm3 Te7 Te10 -133.5(5) . . . . ?
Te9 Sm3 Te7 Te10 -10.16(5) . . . . ?
Te6 Sm3 Te7 Te10 169.50(6) . . . . ?
Te8 Sm3 Te7 Te10 -8.83(8) . . . . ?
Te1 Sm3 Te7 Te10 73.75(5) . . . . ?
N8 Sm4 Te8 Te9 -97.6(4) . . . . ?
N9 Sm4 Te8 Te9 172.5(4) . . . . ?
Te1 Sm4 Te8 Te9 81.58(5) . . . . ?
Te3 Sm4 Te8 Te9 -17.62(8) . . . . ?
Te2 Sm4 Te8 Te9 -158.8(2) . . . . ?
N8 Sm4 Te8 Sm3 -158.7(4) . . . . ?
N9 Sm4 Te8 Sm3 111.4(4) . . . . ?
Te9 Sm4 Te8 Sm3 -61.10(4) . . . . ?
Te1 Sm4 Te8 Sm3 20.49(4) . . . . ?
Te3 Sm4 Te8 Sm3 -78.71(8) . . . . ?
Te2 Sm4 Te8 Sm3 140.1(2) . . . . ?
N5 Sm3 Te8 Te9 -154.0(4) . . . . ?
N7 Sm3 Te8 Te9 73.1(4) . . . . ?
N6 Sm3 Te8 Te9 140.2(4) . . . . ?
Te7 Sm3 Te8 Te9 -1.56(7) . . . . ?
Te6 Sm3 Te8 Te9 -169.0(5) . . . . ?
Te1 Sm3 Te8 Te9 -79.28(5) . . . . ?
N5 Sm3 Te8 Sm4 -93.8(4) . . . . ?
N7 Sm3 Te8 Sm4 133.3(4) . . . . ?
N6 Sm3 Te8 Sm4 -159.6(4) . . . . ?
Te7 Sm3 Te8 Sm4 58.65(7) . . . . ?
Te9 Sm3 Te8 Sm4 60.21(4) . . . . ?
Te6 Sm3 Te8 Sm4 -108.8(5) . . . . ?
Te1 Sm3 Te8 Sm4 -19.07(4) . . . . ?
Sm3 Te8 Te9 Sm4 98.86(5) . . . . ?
Sm4 Te8 Te9 Te10 -57.2(2) . . . . ?
Sm3 Te8 Te9 Te10 41.6(2) . . . . ?
Sm4 Te8 Te9 Sm3 -98.86(5) . . . . ?
N8 Sm4 Te9 Te8 85.0(4) . . . . ?
N9 Sm4 Te9 Te8 -11.8(6) . . . . ?
Te1 Sm4 Te9 Te8 -99.93(5) . . . . ?
Te3 Sm4 Te9 Te8 168.17(5) . . . . ?
Te2 Sm4 Te9 Te8 173.67(7) . . . . ?
N8 Sm4 Te9 Te10 -110.1(4) . . . . ?
N9 Sm4 Te9 Te10 153.0(6) . . . . ?
Te1 Sm4 Te9 Te10 64.94(5) . . . . ?
Te3 Sm4 Te9 Te10 -26.96(5) . . . . ?
Te8 Sm4 Te9 Te10 164.87(6) . . . . ?
Te2 Sm4 Te9 Te10 -21.46(9) . . . . ?
N8 Sm4 Te9 Sm3 147.1(4) . . . . ?
N9 Sm4 Te9 Sm3 50.2(6) . . . . ?
Te1 Sm4 Te9 Sm3 -37.89(4) . . . . ?
Te3 Sm4 Te9 Sm3 -129.79(5) . . . . ?
Te8 Sm4 Te9 Sm3 62.04(5) . . . . ?
Te2 Sm4 Te9 Sm3 -124.29(7) . . . . ?
N5 Sm3 Te9 Te8 40.5(6) . . . . ?
N7 Sm3 Te9 Te8 -103.2(4) . . . . ?
N6 Sm3 Te9 Te8 -50.2(5) . . . . ?
Te7 Sm3 Te9 Te8 178.78(5) . . . . ?
Te6 Sm3 Te9 Te8 178.42(7) . . . . ?
Te1 Sm3 Te9 Te8 96.93(5) . . . . ?
N5 Sm3 Te9 Sm4 -20.9(6) . . . . ?
N7 Sm3 Te9 Sm4 -164.6(4) . . . . ?
N6 Sm3 Te9 Sm4 -111.6(5) . . . . ?
Te7 Sm3 Te9 Sm4 117.43(5) . . . . ?
Te6 Sm3 Te9 Sm4 117.07(6) . . . . ?
Te8 Sm3 Te9 Sm4 -61.36(5) . . . . ?
Te1 Sm3 Te9 Sm4 35.57(4) . . . . ?
N5 Sm3 Te9 Te10 -127.8(6) . . . . ?
N7 Sm3 Te9 Te10 88.4(4) . . . . ?
N6 Sm3 Te9 Te10 141.5(5) . . . . ?
Te7 Sm3 Te9 Te10 10.46(5) . . . . ?
Te6 Sm3 Te9 Te10 10.10(8) . . . . ?
Te8 Sm3 Te9 Te10 -168.33(6) . . . . ?
Te1 Sm3 Te9 Te10 -71.40(5) . . . . ?
Te8 Te9 Te10 C1 -149.6(6) . . . . ?
Sm4 Te9 Te10 C1 159.0(6) . . . . ?
Sm3 Te9 Te10 C1 -112.1(6) . . . . ?
Te8 Te9 Te10 Te7 -47.9(2) . . . . ?
Sm4 Te9 Te10 Te7 -99.19(5) . . . . ?
Sm3 Te9 Te10 Te7 -10.35(5) . . . . ?
Te8 Te9 Te10 Te5 12.5(2) . . . . ?
Sm4 Te9 Te10 Te5 -38.85(7) . . . . ?
Sm3 Te9 Te10 Te5 49.99(6) . . . . ?
Te8 Te9 Te10 Te3 73.9(2) . . . . ?
Sm4 Te9 Te10 Te3 22.57(4) . . . . ?
Sm3 Te9 Te10 Te3 111.41(5) . . . . ?
Te6 Te7 Te10 C1 134.8(6) . . . . ?
Sm2 Te7 Te10 C1 -163.9(6) . . . . ?
Sm3 Te7 Te10 C1 101.9(6) . . . . ?
Te6 Te7 Te10 Te9 43.3(2) . . . . ?
Sm2 Te7 Te10 Te9 104.60(6) . . . . ?
Sm3 Te7 Te10 Te9 10.34(5) . . . . ?
Te6 Te7 Te10 Te5 -79.0(2) . . . . ?
Sm2 Te7 Te10 Te5 -17.74(5) . . . . ?
Sm3 Te7 Te10 Te5 -112.00(5) . . . . ?
Te6 Te7 Te10 Te3 -17.9(2) . . . . ?
Sm2 Te7 Te10 Te3 43.43(7) . . . . ?
Sm3 Te7 Te10 Te3 -50.83(6) . . . . ?
Te4 Te5 Te10 C1 147.6(10) . . . . ?
Sm1 Te5 Te10 C1 -173.3(10) . . . . ?
Sm2 Te5 Te10 C1 98.9(10) . . . . ?
Te4 Te5 Te10 Te9 1.49(15) . . . . ?
Sm1 Te5 Te10 Te9 40.59(6) . . . . ?
Sm2 Te5 Te10 Te9 -47.25(6) . . . . ?
Te4 Te5 Te10 Te7 65.40(13) . . . . ?
Sm1 Te5 Te10 Te7 104.49(5) . . . . ?
Sm2 Te5 Te10 Te7 16.66(4) . . . . ?
Te4 Te5 Te10 Te3 -58.03(13) . . . . ?
Sm1 Te5 Te10 Te3 -18.94(4) . . . . ?
Sm2 Te5 Te10 Te3 -106.78(5) . . . . ?
Te2 Te3 Te10 C1 -140.3(8) . . . . ?
Sm4 Te3 Te10 C1 -97.4(8) . . . . ?
Sm1 Te3 Te10 C1 179.1(8) . . . . ?
Te2 Te3 Te10 Te9 -64.02(11) . . . . ?
Sm4 Te3 Te10 Te9 -21.14(4) . . . . ?
Sm1 Te3 Te10 Te9 -104.66(5) . . . . ?
Te2 Te3 Te10 Te7 0.43(12) . . . . ?
Sm4 Te3 Te10 Te7 43.30(6) . . . . ?
Sm1 Te3 Te10 Te7 -40.22(6) . . . . ?
Te2 Te3 Te10 Te5 59.37(10) . . . . ?
Sm4 Te3 Te10 Te5 102.24(5) . . . . ?
Sm1 Te3 Te10 Te5 18.72(4) . . . . ?
Te9 Te10 C1 C6 33.5(19) . . . . ?
Te7 Te10 C1 C6 -43.3(19) . . . . ?
Te5 Te10 C1 C6 -115.8(17) . . . . ?
Te3 Te10 C1 C6 100.3(19) . . . . ?
Te9 Te10 C1 C2 -139.5(16) . . . . ?
Te7 Te10 C1 C2 143.6(16) . . . . ?
Te5 Te10 C1 C2 71(2) . . . . ?
Te3 Te10 C1 C2 -72.8(18) . . . . ?
C6 C1 C2 C3 0(3) . . . . ?
Te10 C1 C2 C3 172.5(16) . . . . ?
C1 C2 C3 C4 1(3) . . . . ?
C2 C3 C4 C5 1(4) . . . . ?
C3 C4 C5 C6 -3(4) . . . . ?
C2 C1 C6 C5 -2(4) . . . . ?
Te10 C1 C6 C5 -174.4(18) . . . . ?
C4 C5 C6 C1 3(4) . . . . ?
N1 Sm1 Te11 C7 -100.1(9) . . . . ?
Te5 Sm1 Te11 C7 179.1(7) . . . . ?
Te1 Sm1 Te11 C7 80.5(7) . . . . ?
Te2 Sm1 Te11 C7 -8.3(7) . . . . ?
Te3 Sm1 Te11 C7 -26.6(8) . . . . ?
Te4 Sm1 Te11 C7 169.0(7) . . . . ?
Sm1 Te11 C7 C8 -64(2) . . . . ?
Sm1 Te11 C7 C12 109(2) . . . . ?
C12 C7 C8 C9 6(5) . . . . ?
Te11 C7 C8 C9 178(2) . . . . ?
C7 C8 C9 C10 2(5) . . . . ?
C8 C9 C10 C11 -10(5) . . . . ?
C9 C10 C11 C12 9(5) . . . . ?
C8 C7 C12 C11 -6(5) . . . . ?
Te11 C7 C12 C11 -179(2) . . . . ?
C10 C11 C12 C7 -2(5) . . . . ?
Te11 Sm1 N1 C17 89.5(18) . . . . ?
Te5 Sm1 N1 C17 -141.3(19) . . . . ?
Te1 Sm1 N1 C17 -94(3) . . . . ?
Te2 Sm1 N1 C17 3.4(18) . . . . ?
Te3 Sm1 N1 C17 -48.6(18) . . . . ?
Te4 Sm1 N1 C17 166.4(18) . . . . ?
Te11 Sm1 N1 C13 -93.8(19) . . . . ?
Te5 Sm1 N1 C13 35.4(19) . . . . ?
Te1 Sm1 N1 C13 83(3) . . . . ?
Te2 Sm1 N1 C13 -179.9(19) . . . . ?
Te3 Sm1 N1 C13 128(2) . . . . ?
Te4 Sm1 N1 C13 -16.9(19) . . . . ?
C17 N1 C13 C14 -6(4) . . . . ?
Sm1 N1 C13 C14 177(2) . . . . ?
N1 C13 C14 C15 3(4) . . . . ?
C13 C14 C15 C16 1(4) . . . . ?
C14 C15 C16 C17 -1(4) . . . . ?
C13 N1 C17 C16 6(4) . . . . ?
Sm1 N1 C17 C16 -177.3(19) . . . . ?
C15 C16 C17 N1 -2(4) . . . . ?
N2B Sm2 N2A C18A 44(30) . . . . ?
N4 Sm2 N2A C18A 68.6(15) . . . . ?
N3 Sm2 N2A C18A 67.0(17) . . . . ?
Te7 Sm2 N2A C18A -56.9(18) . . . . ?
Te6 Sm2 N2A C18A -21.5(14) . . . . ?
Te5 Sm2 N2A C18A -174.1(12) . . . . ?
Te4 Sm2 N2A C18A 158.2(14) . . . . ?
Te1 Sm2 N2A C18A -112.2(15) . . . . ?
N2B Sm2 N2A C22A -150(31) . . . . ?
N4 Sm2 N2A C22A -126.0(16) . . . . ?
N3 Sm2 N2A C22A -127.6(14) . . . . ?
Te7 Sm2 N2A C22A 108.5(15) . . . . ?
Te6 Sm2 N2A C22A 143.9(14) . . . . ?
Te5 Sm2 N2A C22A -8.7(18) . . . . ?
Te4 Sm2 N2A C22A -36.5(14) . . . . ?
Te1 Sm2 N2A C22A 53.1(13) . . . . ?
C22A N2A C18A C19A 0.0 . . . . ?
Sm2 N2A C18A C19A 165.3(18) . . . . ?
N2A C18A C19A C20A 0.0 . . . . ?
C18A C19A C20A C21A 0.0 . . . . ?
C19A C20A C21A C22A 0.0 . . . . ?
C20A C21A C22A N2A 0.0 . . . . ?
C18A N2A C22A C21A 0.0 . . . . ?
Sm2 N2A C22A C21A -165.1(19) . . . . ?
N4 Sm2 N2B C18B 104.2(16) . . . . ?
N3 Sm2 N2B C18B 101.3(16) . . . . ?
N2A Sm2 N2B C18B -100(30) . . . . ?
Te7 Sm2 N2B C18B -19.5(19) . . . . ?
Te6 Sm2 N2B C18B 13.6(14) . . . . ?
Te5 Sm2 N2B C18B -140.4(13) . . . . ?
Te4 Sm2 N2B C18B -166.6(14) . . . . ?
Te1 Sm2 N2B C18B -77.4(14) . . . . ?
N4 Sm2 N2B C22B -67.4(15) . . . . ?
N3 Sm2 N2B C22B -70.3(18) . . . . ?
N2A Sm2 N2B C22B 88(30) . . . . ?
Te7 Sm2 N2B C22B 168.9(12) . . . . ?
Te6 Sm2 N2B C22B -158.0(15) . . . . ?
Te5 Sm2 N2B C22B 48.0(18) . . . . ?
Te4 Sm2 N2B C22B 21.8(15) . . . . ?
Te1 Sm2 N2B C22B 111.0(16) . . . . ?
C22B N2B C18B C19B 0.0 . . . . ?
Sm2 N2B C18B C19B -171.7(19) . . . . ?
N2B C18B C19B C20B 0.0 . . . . ?
C18B C19B C20B C21B 0.0 . . . . ?
C19B C20B C21B C22B 0.0 . . . . ?
C20B C21B C22B N2B 0.0 . . . . ?
C18B N2B C22B C21B 0.0 . . . . ?
Sm2 N2B C22B C21B 171(2) . . . . ?
N2B Sm2 N3 C23 77.2(19) . . . . ?
N4 Sm2 N3 C23 74.3(16) . . . . ?
N2A Sm2 N3 C23 76.0(19) . . . . ?
Te7 Sm2 N3 C23 -141.6(16) . . . . ?
Te6 Sm2 N3 C23 163.7(16) . . . . ?
Te5 Sm2 N3 C23 -62.8(16) . . . . ?
Te4 Sm2 N3 C23 -13.2(16) . . . . ?
Te1 Sm2 N3 C23 -105.8(17) . . . . ?
N2B Sm2 N3 C27 -89.0(19) . . . . ?
N4 Sm2 N3 C27 -91.8(16) . . . . ?
N2A Sm2 N3 C27 -90.1(19) . . . . ?
Te7 Sm2 N3 C27 52.2(16) . . . . ?
Te6 Sm2 N3 C27 -2.4(16) . . . . ?
Te5 Sm2 N3 C27 131.0(16) . . . . ?
Te4 Sm2 N3 C27 -179.4(16) . . . . ?
Te1 Sm2 N3 C27 88.0(18) . . . . ?
C27 N3 C23 C24 5(3) . . . . ?
Sm2 N3 C23 C24 -162.5(18) . . . . ?
N3 C23 C24 C25 -5(4) . . . . ?
C23 C24 C25 C26 3(4) . . . . ?
C24 C25 C26 C27 -2(4) . . . . ?
C23 N3 C27 C26 -3(3) . . . . ?
Sm2 N3 C27 C26 163.8(17) . . . . ?
C25 C26 C27 N3 2(4) . . . . ?
N2B Sm2 N4 C32 -99.4(19) . . . . ?
N3 Sm2 N4 C32 78.2(18) . . . . ?
N2A Sm2 N4 C32 -100.5(19) . . . . ?
Te7 Sm2 N4 C32 29(2) . . . . ?
Te6 Sm2 N4 C32 -12.1(17) . . . . ?
Te5 Sm2 N4 C32 131.9(16) . . . . ?
Te4 Sm2 N4 C32 171.4(17) . . . . ?
Te1 Sm2 N4 C32 -101.8(17) . . . . ?
N2B Sm2 N4 C28 82.1(18) . . . . ?
N3 Sm2 N4 C28 -100.3(17) . . . . ?
N2A Sm2 N4 C28 81.1(18) . . . . ?
Te7 Sm2 N4 C28 -149.5(15) . . . . ?
Te6 Sm2 N4 C28 169.4(16) . . . . ?
Te5 Sm2 N4 C28 -46.5(18) . . . . ?
Te4 Sm2 N4 C28 -7.1(16) . . . . ?
Te1 Sm2 N4 C28 79.8(18) . . . . ?
C32 N4 C28 C29 4(3) . . . . ?
Sm2 N4 C28 C29 -177.7(18) . . . . ?
N4 C28 C29 C30 -3(4) . . . . ?
C28 C29 C30 C31 1(4) . . . . ?
C29 C30 C31 C32 1(3) . . . . ?
C28 N4 C32 C31 -2(3) . . . . ?
Sm2 N4 C32 C31 179.2(17) . . . . ?
C30 C31 C32 N4 0(4) . . . . ?
N7 Sm3 N5 C37 -44.1(19) . . . . ?
N6 Sm3 N5 C37 -56.8(16) . . . . ?
Te7 Sm3 N5 C37 68.4(17) . . . . ?
Te9 Sm3 N5 C37 -171.9(14) . . . . ?
Te6 Sm3 N5 C37 38.8(16) . . . . ?
Te8 Sm3 N5 C37 -139.6(16) . . . . ?
Te1 Sm3 N5 C37 129.4(17) . . . . ?
N7 Sm3 N5 C33 122.5(15) . . . . ?
N6 Sm3 N5 C33 109.8(16) . . . . ?
Te7 Sm3 N5 C33 -125.0(14) . . . . ?
Te9 Sm3 N5 C33 -5.3(18) . . . . ?
Te6 Sm3 N5 C33 -154.6(15) . . . . ?
Te8 Sm3 N5 C33 27.1(15) . . . . ?
Te1 Sm3 N5 C33 -64.0(14) . . . . ?
C37 N5 C33 C34 4(3) . . . . ?
Sm3 N5 C33 C34 -164.0(17) . . . . ?
N5 C33 C34 C35 -2(4) . . . . ?
C33 C34 C35 C36 1(4) . . . . ?
C34 C35 C36 C37 -1(4) . . . . ?
C33 N5 C37 C36 -4(3) . . . . ?
Sm3 N5 C37 C36 163.3(18) . . . . ?
C35 C36 C37 N5 2(4) . . . . ?
N5 Sm3 N6 C38 108.8(18) . . . . ?
N7 Sm3 N6 C38 -61.2(18) . . . . ?
Te7 Sm3 N6 C38 -17(2) . . . . ?
Te9 Sm3 N6 C38 -118.9(17) . . . . ?
Te6 Sm3 N6 C38 26.4(18) . . . . ?
Te8 Sm3 N6 C38 -158.4(18) . . . . ?
Te1 Sm3 N6 C38 118.2(17) . . . . ?
N5 Sm3 N6 C42 -63.0(17) . . . . ?
N7 Sm3 N6 C42 127.1(18) . . . . ?
Te7 Sm3 N6 C42 171.2(15) . . . . ?
Te9 Sm3 N6 C42 69.4(18) . . . . ?
Te6 Sm3 N6 C42 -145.3(17) . . . . ?
Te8 Sm3 N6 C42 29.8(17) . . . . ?
Te1 Sm3 N6 C42 -53.6(19) . . . . ?
C42 N6 C38 C39 -6(4) . . . . ?
Sm3 N6 C38 C39 -178(2) . . . . ?
N6 C38 C39 C40 2(4) . . . . ?
C38 C39 C40 C41 2(4) . . . . ?
C39 C40 C41 C42 -1(4) . . . . ?
C38 N6 C42 C41 6(3) . . . . ?
Sm3 N6 C42 C41 178.1(17) . . . . ?
C40 C41 C42 N6 -3(4) . . . . ?
N5 Sm3 N7 C47 85.5(19) . . . . ?
N6 Sm3 N7 C47 98.0(19) . . . . ?
Te7 Sm3 N7 C47 -49.5(17) . . . . ?
Te9 Sm3 N7 C47 -127.5(18) . . . . ?
Te6 Sm3 N7 C47 4.6(18) . . . . ?
Te8 Sm3 N7 C47 179.0(18) . . . . ?
Te1 Sm3 N7 C47 -81(2) . . . . ?
N5 Sm3 N7 C43 -81.1(17) . . . . ?
N6 Sm3 N7 C43 -68.6(16) . . . . ?
Te7 Sm3 N7 C43 143.9(16) . . . . ?
Te9 Sm3 N7 C43 65.9(15) . . . . ?
Te6 Sm3 N7 C43 -162.0(16) . . . . ?
Te8 Sm3 N7 C43 12.5(16) . . . . ?
Te1 Sm3 N7 C43 112.3(15) . . . . ?
C47 N7 C43 C44 1(4) . . . . ?
Sm3 N7 C43 C44 168(2) . . . . ?
N7 C43 C44 C45 -4(4) . . . . ?
C43 C44 C45 C46 4(5) . . . . ?
C44 C45 C46 C47 -2(4) . . . . ?
C43 N7 C47 C46 2(4) . . . . ?
Sm3 N7 C47 C46 -165(2) . . . . ?
C45 C46 C47 N7 -1(4) . . . . ?
N9 Sm4 N8 C52 153.5(17) . . . . ?
Te9 Sm4 N8 C52 12.7(17) . . . . ?
Te1 Sm4 N8 C52 -102(4) . . . . ?
Te3 Sm4 N8 C52 -68.9(16) . . . . ?
Te8 Sm4 N8 C52 69.4(16) . . . . ?
Te2 Sm4 N8 C52 -121.6(16) . . . . ?
N9 Sm4 N8 C48 -40.3(17) . . . . ?
Te9 Sm4 N8 C48 178.9(16) . . . . ?
Te1 Sm4 N8 C48 64(5) . . . . ?
Te3 Sm4 N8 C48 97.3(16) . . . . ?
Te8 Sm4 N8 C48 -124.4(16) . . . . ?
Te2 Sm4 N8 C48 44.6(16) . . . . ?
C52 N8 C48 C49 0(3) . . . . ?
Sm4 N8 C48 C49 -166.4(16) . . . . ?
N8 C48 C49 C50 1(4) . . . . ?
C48 C49 C50 C51 -1(4) . . . . ?
C49 C50 C51 C52 -1(4) . . . . ?
C48 N8 C52 C51 -2(4) . . . . ?
Sm4 N8 C52 C51 164.6(19) . . . . ?
C50 C51 C52 N8 2(4) . . . . ?
N8 Sm4 N9 C53 149.5(16) . . . . ?
Te9 Sm4 N9 C53 -111.5(15) . . . . ?
Te1 Sm4 N9 C53 -25.2(16) . . . . ?
Te3 Sm4 N9 C53 68.6(17) . . . . ?
Te8 Sm4 N9 C53 -121.4(16) . . . . ?
Te2 Sm4 N9 C53 64.6(16) . . . . ?
N8 Sm4 N9 C57 -35.9(16) . . . . ?
Te9 Sm4 N9 C57 63.1(18) . . . . ?
Te1 Sm4 N9 C57 149.4(16) . . . . ?
Te3 Sm4 N9 C57 -116.9(15) . . . . ?
Te8 Sm4 N9 C57 53.1(16) . . . . ?
Te2 Sm4 N9 C57 -120.8(16) . . . . ?
C57 N9 C53 C54 2(3) . . . . ?
Sm4 N9 C53 C54 176.3(18) . . . . ?
N9 C53 C54 C55 -3(4) . . . . ?
C53 C54 C55 C56 3(3) . . . . ?
C54 C55 C56 C57 -1(4) . . . . ?
C53 N9 C57 C56 0(3) . . . . ?
Sm4 N9 C57 C56 -174.3(17) . . . . ?
C55 C56 C57 N9 -1(4) . . . . ?
C62 N10 C58 C59 8(5) . . . . ?
N10 C58 C59 C60 -6(6) . . . . ?
C58 C59 C60 C61 3(5) . . . . ?
C59 C60 C61 C62 -3(5) . . . . ?
C58 N10 C62 C61 -9(5) . . . . ?
C60 C61 C62 N10 6(6) . . . . ?
C67 N11 C63 C64 5(5) . . . . ?
N11 C63 C64 C65 -8(5) . . . . ?
C63 C64 C65 C66 5(5) . . . . ?
C64 C65 C66 C67 -1(5) . . . . ?
C63 N11 C67 C66 -1(5) . . . . ?
C65 C66 C67 N11 -2(5) . . . . ?
C72A N12A C68A C69A 0.0 . . . . ?
N12A C68A C69A C70A 0.0 . . . . ?
C68A C69A C70A C71A 0.0 . . . . ?
C69A C70A C71A C72A 0.0 . . . . ?
C70A C71A C72A N12A 0.0 . . . . ?
C68A N12A C72A C71A 0.0 . . . . ?
C72B N12B C68B C69B 0.0 . . . . ?
N12B C68B C69B C70B 0.0 . . . . ?
C68B C69B C70B C71B 0.0 . . . . ?
C69B C70B C71B C72B 0.0 . . . . ?
C70B C71B C72B N12B 0.0 . . . . ?
C68B N12B C72B C71B 0.0 . . . . ?
C77A N13A C73A C74A 0.0 . . . . ?
N13A C73A C74A C75A 0.0 . . . . ?
C73A C74A C75A C76A 0.0 . . . . ?
C74A C75A C76A C77A 0.0 . . . . ?
C75A C76A C77A N13A 0.0 . . . . ?
C73A N13A C77A C76A 0.0 . . . . ?
C77B N13B C73B C74B 0.0 . . . . ?
N13B C73B C74B C75B 0.0 . . . . ?
C73B C74B C75B C76B 0.0 . . . . ?
C74B C75B C76B C77B 0.0 . . . . ?
C75B C76B C77B N13B 0.0 . . . . ?
C73B N13B C77B C76B 0.0 . . . . ?
C82A N14A C78A C79A 0.0 . . . . ?
N14A C78A C79A C80A 0.0 . . . . ?
C78A C79A C80A C81A 0.0 . . . . ?
C79A C80A C81A C82A 0.0 . . . . ?
C80A C81A C82A N14A 0.0 . . . . ?
C78A N14A C82A C81A 0.0 . . . . ?
C82B N14B C78B C79B 0.0 . . . . ?
N14B C78B C79B C80B 0.0 . . . . ?
C78B C79B C80B C81B 0.0 . . . . ?
C79B C80B C81B C82B 0.0 . . . . ?
C80B C81B C82B N14B 0.0 . . . . ?
C78B N14B C82B C81B 0.0 . . . . ?
